data_7704310
loop_
_publ_author_name
'Sugahara, Tomohiro'
'Espinosa Ferao, Arturo'
'Rey Planells, Alicia'
'Guo, Jing-Dong'
'Aoyama, Shin'
'Igawa, Kazunobu'
'Tomooka, Katsuhiko'
'Sasamori, Takahiro'
'Hashizume, Daisuke'
'Nagase, Shigeru'
'Tokitoh, Norihiro'

_publ_section_title
;
 1,2-Insertion reactions of alkynes into Ge-C bonds of arylbromogermylene.
;
_journal_issue 21
_journal_name_full 'Dalton transactions (Cambridge, England : 2003)'
_journal_page_first 7189
_journal_page_last 7196
_journal_paper_doi 10.1039/d0dt01223h
_journal_volume 49
_journal_year 2020
_chemical_formula_moiety 'C47 H77.06 Br0.94 Ge N2 O4.06 S2 Si4, 0.5(C6H6)'
_chemical_formula_sum 'C50 H80.06 Br0.94 Ge N2 O4.06 S2 Si4'
_chemical_formula_weight 1098.36
_space_group_crystal_system triclinic
_space_group_IT_number 2
_space_group_name_Hall '-P 1'
_space_group_name_H-M_alt 'P -1'
_atom_sites_solution_hydrogens geom
_audit_block_doi 10.5517/ccdc.csd.cc220v76
_audit_creation_method SHELXL-2018/1
_audit_update_record
;
2020-05-02 deposited with the CCDC.	2020-05-05 downloaded from the CCDC.
;
_cell_angle_alpha 76.8720(10)
_cell_angle_beta 88.0890(10)
_cell_angle_gamma 78.7730(10)
_cell_formula_units_Z 4
_cell_length_a 10.73850(10)
_cell_length_b 20.7088(2)
_cell_length_c 26.3913(3)
_cell_measurement_reflns_used 103940
_cell_measurement_temperature 173(2)
_cell_measurement_theta_max 25.999
_cell_measurement_theta_min 1.585
_cell_volume 5605.81(10)
_computing_cell_refinement CrysAlisPro
_computing_data_collection CrystalClear
_computing_data_reduction CrysAlisPro
_computing_molecular_graphics 'Yadokari-XG 2011 (Wakita Nemoto et al., 2011)'
_computing_publication_material 'Yadokari-XG 2011 (Wakita,Nemoto et al., 2011)'
_computing_structure_refinement 'SHELXL-2018/1 (Sheldrick, 2018)'
_computing_structure_solution SHELXT
_diffrn_ambient_temperature 173(2)
_diffrn_detector_area_resol_mean 28.5714
_diffrn_measured_fraction_theta_full 0.992
_diffrn_measured_fraction_theta_max 0.920
_diffrn_measurement_device_type 'Rigaku Saturn'
_diffrn_measurement_method \w
_diffrn_radiation_type MoK\a
_diffrn_radiation_wavelength 0.71073
_diffrn_reflns_av_R_equivalents 0.0490
_diffrn_reflns_av_unetI/netI 0.0434
_diffrn_reflns_Laue_measured_fraction_full 0.992
_diffrn_reflns_Laue_measured_fraction_max 0.920
_diffrn_reflns_limit_h_max 14
_diffrn_reflns_limit_h_min -14
_diffrn_reflns_limit_k_max 27
_diffrn_reflns_limit_k_min -27
_diffrn_reflns_limit_l_max 35
_diffrn_reflns_limit_l_min -35
_diffrn_reflns_number 111649
_diffrn_reflns_point_group_measured_fraction_full 0.992
_diffrn_reflns_point_group_measured_fraction_max 0.920
_diffrn_reflns_theta_full 25.242
_diffrn_reflns_theta_max 28.348
_diffrn_reflns_theta_min 1.585
_diffrn_source 'fine-focus sealed tube'
_exptl_absorpt_coefficient_mu 1.419
_exptl_absorpt_correction_T_max 0.959
_exptl_absorpt_correction_T_min 0.871
_exptl_absorpt_correction_type multi-scan
_exptl_absorpt_process_details
;
 MULABS - Empirical Correction for Absorption Anisotropy.
 Blessing, R. H., Acta Cryst., A51, 33-38 (1995).
;
_exptl_crystal_colour colorless
_exptl_crystal_density_diffrn 1.301
_exptl_crystal_description plate
_exptl_crystal_F_000 2318
_exptl_crystal_size_max 0.100
_exptl_crystal_size_mid 0.090
_exptl_crystal_size_min 0.030
_refine_diff_density_max 0.445
_refine_diff_density_min -0.361
_refine_diff_density_rms 0.062
_refine_ls_extinction_method none
_refine_ls_goodness_of_fit_ref 1.018
_refine_ls_hydrogen_treatment constr
_refine_ls_matrix_type full
_refine_ls_number_parameters 1268
_refine_ls_number_reflns 25803
_refine_ls_number_restraints 12
_refine_ls_restrained_S_all 1.018
_refine_ls_R_factor_all 0.0598
_refine_ls_R_factor_gt 0.0381
_refine_ls_shift/su_max 0.001
_refine_ls_shift/su_mean 0.000
_refine_ls_structure_factor_coef Fsqd
_refine_ls_weighting_details 'w=1/[\s^2^(Fo^2^)+(0.0404P)^2^+2.5349P] where P=(Fo^2^+2Fc^2^)/3'
_refine_ls_weighting_scheme calc
_refine_ls_wR_factor_gt 0.0819
_refine_ls_wR_factor_ref 0.0893
_reflns_Friedel_coverage 0.000
_reflns_number_gt 19913
_reflns_number_total 25803
_reflns_threshold_expression 'I > 2\s(I)'
_cod_data_source_file d0dt01223h3.cif
_cod_data_source_block 7brev3
_cod_depositor_comments 'Adding full bibliography for 7704306--7704311.cif.'
_cod_database_code 7704310
_shelx_shelxl_version_number 2018/1
_shelx_space_group_comment
;
The symmetry employed for this shelxl refinement is uniquely defined
by the following loop, which should always be used as a source of
symmetry information in preference to the above space-group names.
They are only intended as comments.
;
_shelx_estimated_absorpt_t_min 0.871
_shelx_estimated_absorpt_t_max 0.959

loop_
_space_group_symop_operation_xyz
'x, y, z'
'-x, -y, -z'

loop_
_atom_site_label
_atom_site_type_symbol
_atom_site_fract_x
_atom_site_fract_y
_atom_site_fract_z
_atom_site_U_iso_or_equiv
_atom_site_adp_type
_atom_site_occupancy
_atom_site_site_symmetry_order
_atom_site_calc_flag
_atom_site_refinement_flags_posn
_atom_site_refinement_flags_adp
_atom_site_refinement_flags_occupancy
_atom_site_disorder_assembly
_atom_site_disorder_group
Ge1 Ge 0.37548(2) 0.75788(2) 0.17493(2) 0.02679(6) Uani 1 1 d . . . . .
Br1 Br 0.33245(4) 0.83661(2) 0.23204(2) 0.03597(8) Uani 0.94 1 d . . P A 1
C1 C 0.23483(19) 0.80388(10) 0.12350(7) 0.0196(4) Uani 1 1 d . . . . .
C2 C 0.15974(19) 0.76703(10) 0.10882(7) 0.0185(4) Uani 1 1 d . . . . .
C3 C 0.05843(19) 0.79223(10) 0.06580(7) 0.0200(4) Uani 1 1 d . . . . .
H3A H 0.050522 0.753751 0.050492 0.024 Uiso 1 1 calc R U . . .
H3B H -0.023879 0.806360 0.081973 0.024 Uiso 1 1 calc R U . . .
N1 N 0.07999(16) 0.84922(8) 0.02272(6) 0.0208(4) Uani 1 1 d . . . . .
C4 C 0.1916(2) 0.83054(11) -0.00967(8) 0.0248(5) Uani 1 1 d . . . . .
H4A H 0.158987 0.819236 -0.040575 0.030 Uiso 1 1 calc R U . . .
H4B H 0.243885 0.788424 0.010617 0.030 Uiso 1 1 calc R U . . .
C5 C 0.2817(2) 0.88041(11) -0.02949(8) 0.0259(5) Uani 1 1 d . . . . .
C6 C 0.2458(3) 0.92672(13) -0.08307(9) 0.0380(6) Uani 1 1 d . . . . .
H6A H 0.168181 0.959556 -0.080328 0.057 Uiso 1 1 calc R U . . .
H6B H 0.231381 0.899558 -0.107472 0.057 Uiso 1 1 calc R U . . .
H6C H 0.314959 0.950683 -0.095698 0.057 Uiso 1 1 calc R U . . .
C7 C 0.4104(2) 0.83492(12) -0.03500(9) 0.0345(6) Uani 1 1 d . . . . .
H7A H 0.472415 0.863078 -0.049326 0.052 Uiso 1 1 calc R U . . .
H7B H 0.401011 0.805583 -0.058430 0.052 Uiso 1 1 calc R U . . .
H7C H 0.439918 0.807100 -0.000762 0.052 Uiso 1 1 calc R U . . .
C8 C 0.2918(2) 0.92608(11) 0.00740(8) 0.0247(5) Uani 1 1 d . . . . .
H8A H 0.355049 0.954384 -0.006455 0.030 Uiso 1 1 calc R U . . .
H8B H 0.208802 0.956726 0.007940 0.030 Uiso 1 1 calc R U . . .
N2 N 0.32848(16) 0.88993(9) 0.06137(6) 0.0232(4) Uani 1 1 d . . . . .
C9 C 0.2289(2) 0.87862(10) 0.10082(8) 0.0211(4) Uani 1 1 d . . . . .
H9A H 0.144353 0.898925 0.084581 0.025 Uiso 1 1 calc R U . . .
H9B H 0.239979 0.901314 0.129121 0.025 Uiso 1 1 calc R U . . .
S1 S -0.05286(5) 0.89293(3) -0.00739(2) 0.02448(12) Uani 1 1 d . . . . .
O1 O -0.14066(14) 0.90768(8) 0.03209(6) 0.0309(4) Uani 1 1 d . . . . .
O2 O -0.02017(15) 0.94679(8) -0.04629(6) 0.0339(4) Uani 1 1 d . . . . .
C10 C -0.1111(2) 0.83850(11) -0.03900(8) 0.0243(5) Uani 1 1 d . . . . .
C11 C -0.0705(2) 0.83375(12) -0.08882(8) 0.0307(5) Uani 1 1 d . . . . .
H11 H -0.013540 0.860945 -0.106384 0.037 Uiso 1 1 calc R U . . .
C12 C -0.1136(2) 0.78919(13) -0.11255(9) 0.0359(6) Uani 1 1 d . . . . .
H12 H -0.085259 0.785810 -0.146509 0.043 Uiso 1 1 calc R U . . .
C13 C -0.1968(2) 0.74947(12) -0.08797(9) 0.0346(6) Uani 1 1 d . . . . .
C14 C -0.2385(2) 0.75596(12) -0.03865(9) 0.0332(5) Uani 1 1 d . . . . .
H14 H -0.297070 0.729497 -0.021529 0.040 Uiso 1 1 calc R U . . .
C15 C -0.1968(2) 0.79998(11) -0.01397(8) 0.0284(5) Uani 1 1 d . . . . .
H15 H -0.226414 0.803871 0.019741 0.034 Uiso 1 1 calc R U . . .
C16 C -0.2422(3) 0.70063(15) -0.11438(12) 0.0564(8) Uani 1 1 d . . . . .
H16A H -0.244309 0.718280 -0.152143 0.085 Uiso 1 1 calc R U . . .
H16B H -0.327658 0.695133 -0.102337 0.085 Uiso 1 1 calc R U . . .
H16C H -0.184146 0.656775 -0.105783 0.085 Uiso 1 1 calc R U . . .
S2 S 0.46653(5) 0.88597(3) 0.08449(2) 0.02636(12) Uani 1 1 d . . . . .
O3 O 0.49377(14) 0.82398(8) 0.12510(6) 0.0300(4) Uani 1 1 d . . . . .
O4 O 0.55505(15) 0.89318(9) 0.04314(7) 0.0396(4) Uani 1 1 d . . . . .
C17 C 0.4573(2) 0.95257(11) 0.11667(8) 0.0258(5) Uani 1 1 d . . . . .
C18 C 0.5237(2) 0.94197(12) 0.16269(9) 0.0314(5) Uani 1 1 d . . . . .
H18 H 0.571363 0.898539 0.177883 0.038 Uiso 1 1 calc R U . . .
C19 C 0.5197(2) 0.99533(12) 0.18630(9) 0.0336(5) Uani 1 1 d . . . . .
H19 H 0.566824 0.988402 0.217553 0.040 Uiso 1 1 calc R U . . .
C20 C 0.4489(2) 1.05868(12) 0.16551(9) 0.0321(5) Uani 1 1 d . . . . .
C21 C 0.3824(2) 1.06750(12) 0.11933(10) 0.0351(6) Uani 1 1 d . . . . .
H21 H 0.332732 1.110558 0.104562 0.042 Uiso 1 1 calc R U . . .
C22 C 0.3869(2) 1.01560(12) 0.09455(9) 0.0323(5) Uani 1 1 d . . . . .
H22 H 0.342208 1.022825 0.062659 0.039 Uiso 1 1 calc R U . . .
C23 C 0.4449(3) 1.11650(14) 0.19102(11) 0.0486(7) Uani 1 1 d . . . . .
H23A H 0.472798 1.153868 0.166362 0.073 Uiso 1 1 calc R U . . .
H23B H 0.501471 1.102023 0.221571 0.073 Uiso 1 1 calc R U . . .
H23C H 0.357962 1.131519 0.201866 0.073 Uiso 1 1 calc R U . . .
C24 C 0.16015(19) 0.69532(10) 0.13871(7) 0.0183(4) Uani 1 1 d . . . . .
C25 C 0.2105(2) 0.63944(10) 0.11707(7) 0.0213(4) Uani 1 1 d . . . . .
C26 C 0.2083(2) 0.57433(10) 0.14583(8) 0.0252(5) Uani 1 1 d . . . . .
H26 H 0.246772 0.537232 0.131465 0.030 Uiso 1 1 calc R U . . .
C27 C 0.1534(2) 0.56101(10) 0.19402(8) 0.0228(4) Uani 1 1 d . . . . .
C28 C 0.1010(2) 0.61677(10) 0.21407(8) 0.0229(4) Uani 1 1 d . . . . .
H28 H 0.061174 0.609026 0.247006 0.027 Uiso 1 1 calc R U . . .
C29 C 0.10342(19) 0.68335(10) 0.18870(7) 0.0195(4) Uani 1 1 d . . . . .
C30 C 0.2598(2) 0.64480(11) 0.06202(8) 0.0263(5) Uani 1 1 d . . . . .
H30 H 0.243891 0.694329 0.045969 0.032 Uiso 1 1 calc R U . . .
Si1 Si 0.15689(7) 0.60808(3) 0.02266(3) 0.03611(17) Uani 1 1 d . . . . .
C31 C -0.0077(3) 0.61343(14) 0.04857(11) 0.0479(7) Uani 1 1 d . . . . .
H31A H -0.044763 0.660576 0.048605 0.072 Uiso 1 1 calc R U . . .
H31B H -0.005279 0.585962 0.084173 0.072 Uiso 1 1 calc R U . . .
H31C H -0.059639 0.596577 0.026526 0.072 Uiso 1 1 calc R U . . .
C32 C 0.2190(3) 0.51746(13) 0.02143(11) 0.0529(8) Uani 1 1 d . . . . .
H32A H 0.162922 0.502511 -0.000225 0.079 Uiso 1 1 calc R U . . .
H32B H 0.221854 0.489621 0.056918 0.079 Uiso 1 1 calc R U . . .
H32C H 0.304635 0.512816 0.006938 0.079 Uiso 1 1 calc R U . . .
C33 C 0.1461(3) 0.65807(16) -0.04582(10) 0.0573(8) Uani 1 1 d . . . . .
H33A H 0.095304 0.638787 -0.066558 0.086 Uiso 1 1 calc R U . . .
H33B H 0.231547 0.656711 -0.060295 0.086 Uiso 1 1 calc R U . . .
H33C H 0.105726 0.705011 -0.046635 0.086 Uiso 1 1 calc R U . . .
Si2 Si 0.43717(7) 0.61544(3) 0.05697(2) 0.03043(15) Uani 1 1 d . . . . .
C34 C 0.4795(3) 0.62684(13) -0.01327(9) 0.0436(7) Uani 1 1 d . . . . .
H34A H 0.448854 0.673935 -0.031280 0.065 Uiso 1 1 calc R U . . .
H34B H 0.439965 0.597059 -0.028910 0.065 Uiso 1 1 calc R U . . .
H34C H 0.571956 0.615504 -0.016487 0.065 Uiso 1 1 calc R U . . .
C35 C 0.4957(3) 0.52599(12) 0.09124(10) 0.0407(6) Uani 1 1 d . . . . .
H35A H 0.587124 0.513645 0.085700 0.061 Uiso 1 1 calc R U . . .
H35B H 0.451278 0.496417 0.077495 0.061 Uiso 1 1 calc R U . . .
H35C H 0.479475 0.520831 0.128575 0.061 Uiso 1 1 calc R U . . .
C36 C 0.5254(3) 0.66696(13) 0.08587(10) 0.0431(6) Uani 1 1 d . . . . .
H36A H 0.513595 0.657505 0.123638 0.065 Uiso 1 1 calc R U . . .
H36B H 0.493349 0.715000 0.071028 0.065 Uiso 1 1 calc R U . . .
H36C H 0.615936 0.655626 0.078246 0.065 Uiso 1 1 calc R U . . .
C37 C 0.0404(2) 0.73888(10) 0.21537(8) 0.0215(4) Uani 1 1 d . . . . .
H37 H 0.085442 0.776960 0.201042 0.026 Uiso 1 1 calc R U . . .
Si3 Si 0.07003(6) 0.72048(3) 0.28821(2) 0.02591(13) Uani 1 1 d . . . . .
C38 C 0.2383(2) 0.67700(13) 0.30325(9) 0.0352(6) Uani 1 1 d . . . . .
H38A H 0.294268 0.699200 0.277947 0.053 Uiso 1 1 calc R U . . .
H38B H 0.247997 0.629574 0.301333 0.053 Uiso 1 1 calc R U . . .
H38C H 0.260815 0.679410 0.338356 0.053 Uiso 1 1 calc R U . . .
C39 C -0.0296(2) 0.66483(13) 0.33014(9) 0.0366(6) Uani 1 1 d . . . . .
H39A H -0.033041 0.626142 0.315015 0.055 Uiso 1 1 calc R U . . .
H39B H -0.115662 0.690618 0.332158 0.055 Uiso 1 1 calc R U . . .
H39C H 0.007995 0.648640 0.365154 0.055 Uiso 1 1 calc R U . . .
C40 C 0.0378(3) 0.80223(13) 0.30927(10) 0.0408(6) Uani 1 1 d . . . . .
H40A H 0.064747 0.794448 0.345624 0.061 Uiso 1 1 calc R U . . .
H40B H -0.053307 0.821310 0.305972 0.061 Uiso 1 1 calc R U . . .
H40C H 0.085027 0.833865 0.287273 0.061 Uiso 1 1 calc R U . . .
Si4 Si -0.13206(6) 0.77469(3) 0.19330(2) 0.02747(14) Uani 1 1 d . . . . .
C41 C -0.2509(2) 0.77197(14) 0.24688(10) 0.0445(7) Uani 1 1 d . . . . .
H41A H -0.335332 0.794162 0.232375 0.067 Uiso 1 1 calc R U . . .
H41B H -0.227590 0.795491 0.272378 0.067 Uiso 1 1 calc R U . . .
H41C H -0.252081 0.724838 0.263948 0.067 Uiso 1 1 calc R U . . .
C42 C -0.1407(3) 0.86569(12) 0.16153(10) 0.0422(6) Uani 1 1 d . . . . .
H42A H -0.063585 0.871023 0.141348 0.063 Uiso 1 1 calc R U . . .
H42B H -0.147886 0.892206 0.188245 0.063 Uiso 1 1 calc R U . . .
H42C H -0.215028 0.881621 0.138306 0.063 Uiso 1 1 calc R U . . .
C43 C -0.1837(2) 0.72563(14) 0.14940(10) 0.0402(6) Uani 1 1 d . . . . .
H43A H -0.267154 0.748667 0.134269 0.060 Uiso 1 1 calc R U . . .
H43B H -0.189247 0.680214 0.169373 0.060 Uiso 1 1 calc R U . . .
H43C H -0.121949 0.722242 0.121491 0.060 Uiso 1 1 calc R U . . .
C44 C 0.1483(2) 0.48908(11) 0.22420(9) 0.0302(5) Uani 1 1 d D . . . .
C45 C 0.0146(3) 0.48374(15) 0.24418(14) 0.0448(9) Uani 0.847(4) 1 d D . P B 1
H45A H -0.044936 0.495823 0.214683 0.067 Uiso 0.847(4) 1 calc R U P B 1
H45B H -0.010802 0.514648 0.267439 0.067 Uiso 0.847(4) 1 calc R U P B 1
H45C H 0.013960 0.437306 0.263243 0.067 Uiso 0.847(4) 1 calc R U P B 1
C46 C 0.1894(4) 0.43602(14) 0.19251(13) 0.0520(11) Uani 0.847(4) 1 d D . P B 1
H46A H 0.185585 0.391238 0.214130 0.078 Uiso 0.847(4) 1 calc R U P B 1
H46B H 0.276636 0.437097 0.180660 0.078 Uiso 0.847(4) 1 calc R U P B 1
H46C H 0.132703 0.445489 0.162299 0.078 Uiso 0.847(4) 1 calc R U P B 1
C47 C 0.2356(4) 0.47111(17) 0.27244(13) 0.0543(11) Uani 0.847(4) 1 d D . P B 1
H47A H 0.208616 0.503875 0.294115 0.081 Uiso 0.847(4) 1 calc R U P B 1
H47B H 0.323305 0.472305 0.261411 0.081 Uiso 0.847(4) 1 calc R U P B 1
H47C H 0.230421 0.425688 0.292515 0.081 Uiso 0.847(4) 1 calc R U P B 1
Ge2 Ge 1.07478(2) 0.25910(2) 0.31532(2) 0.02337(6) Uani 1 1 d . . . . .
Br2 Br 1.08811(3) 0.18050(2) 0.25864(2) 0.03159(8) Uani 0.94 1 d . . P C 1
C48 C 0.97548(19) 0.20875(10) 0.37073(7) 0.0176(4) Uani 1 1 d . . . . .
C49 C 1.03461(19) 0.13539(10) 0.39275(7) 0.0192(4) Uani 1 1 d . . . . .
H49A H 0.968934 0.110926 0.410345 0.023 Uiso 1 1 calc R U . . .
H49B H 1.070136 0.113844 0.364183 0.023 Uiso 1 1 calc R U . . .
N3 N 1.13715(16) 0.13127(8) 0.43054(6) 0.0201(4) Uani 1 1 d . . . . .
C50 C 1.1313(2) 0.09008(10) 0.48383(7) 0.0218(4) Uani 1 1 d . . . . .
H50A H 1.218300 0.066254 0.495291 0.026 Uiso 1 1 calc R U . . .
H50B H 1.080263 0.055327 0.482954 0.026 Uiso 1 1 calc R U . . .
C51 C 1.0744(2) 0.12977(10) 0.52415(8) 0.0224(4) Uani 1 1 d . . . . .
C52 C 1.1579(2) 0.17864(11) 0.53298(8) 0.0278(5) Uani 1 1 d . . . . .
H52A H 1.242479 0.153150 0.544925 0.042 Uiso 1 1 calc R U . . .
H52B H 1.119231 0.202591 0.559364 0.042 Uiso 1 1 calc R U . . .
H52C H 1.165142 0.211377 0.500297 0.042 Uiso 1 1 calc R U . . .
C53 C 1.0726(2) 0.07797(12) 0.57566(8) 0.0317(5) Uani 1 1 d . . . . .
H53A H 1.028900 0.042525 0.570582 0.048 Uiso 1 1 calc R U . . .
H53B H 1.027851 0.100448 0.601805 0.048 Uiso 1 1 calc R U . . .
H53C H 1.159950 0.057781 0.587578 0.048 Uiso 1 1 calc R U . . .
C54 C 0.94494(19) 0.17589(10) 0.50639(8) 0.0208(4) Uani 1 1 d . . . . .
H54A H 0.899673 0.184628 0.538176 0.025 Uiso 1 1 calc R U . . .
H54B H 0.962729 0.219718 0.486518 0.025 Uiso 1 1 calc R U . . .
N4 N 0.85422(16) 0.15531(8) 0.47458(6) 0.0193(4) Uani 1 1 d . . . . .
C55 C 0.78867(19) 0.21220(10) 0.43314(7) 0.0194(4) Uani 1 1 d . . . . .
H55A H 0.747713 0.249090 0.449827 0.023 Uiso 1 1 calc R U . . .
H55B H 0.720176 0.196413 0.418002 0.023 Uiso 1 1 calc R U . . .
C56 C 0.87001(19) 0.24198(9) 0.38845(7) 0.0165(4) Uani 1 1 d . . . . .
S3 S 1.27276(5) 0.14297(3) 0.40669(2) 0.02246(11) Uani 1 1 d . . . . .
O5 O 1.24381(13) 0.19288(7) 0.35768(5) 0.0248(3) Uani 1 1 d . . . . .
O6 O 1.34453(14) 0.15856(8) 0.44529(6) 0.0308(4) Uani 1 1 d . . . . .
C57 C 1.3609(2) 0.07016(11) 0.38960(8) 0.0235(4) Uani 1 1 d . . . . .
C58 C 1.4548(2) 0.02947(12) 0.42330(9) 0.0301(5) Uani 1 1 d . . . . .
H58 H 1.467016 0.038664 0.456262 0.036 Uiso 1 1 calc R U . . .
C59 C 1.5305(2) -0.02464(12) 0.40837(9) 0.0344(6) Uani 1 1 d . . . . .
H59 H 1.594326 -0.053133 0.431695 0.041 Uiso 1 1 calc R U . . .
C60 C 1.5161(2) -0.03864(11) 0.36025(9) 0.0308(5) Uani 1 1 d . . . . .
C61 C 1.4192(2) 0.00222(12) 0.32798(9) 0.0341(5) Uani 1 1 d . . . . .
H61 H 1.405888 -0.007426 0.295287 0.041 Uiso 1 1 calc R U . . .
C62 C 1.3414(2) 0.05655(12) 0.34191(9) 0.0311(5) Uani 1 1 d . . . . .
H62 H 1.275594 0.084130 0.319130 0.037 Uiso 1 1 calc R U . . .
C63 C 1.6052(2) -0.09424(13) 0.34231(11) 0.0421(6) Uani 1 1 d . . . . .
H63A H 1.561716 -0.110123 0.316824 0.063 Uiso 1 1 calc R U . . .
H63B H 1.632713 -0.131757 0.372192 0.063 Uiso 1 1 calc R U . . .
H63C H 1.679478 -0.077143 0.326210 0.063 Uiso 1 1 calc R U . . .
S4 S 0.75641(5) 0.10777(3) 0.50639(2) 0.02394(12) Uani 1 1 d . . . . .
O7 O 0.68513(16) 0.09163(8) 0.46785(6) 0.0337(4) Uani 1 1 d . . . . .
O8 O 0.83176(16) 0.05478(8) 0.54342(6) 0.0333(4) Uani 1 1 d . . . . .
C64 C 0.6531(2) 0.15877(11) 0.54085(8) 0.0246(5) Uani 1 1 d . . . . .
C65 C 0.5427(2) 0.19874(12) 0.51727(9) 0.0311(5) Uani 1 1 d . . . . .
H65 H 0.519402 0.196791 0.483310 0.037 Uiso 1 1 calc R U . . .
C66 C 0.4669(2) 0.24153(13) 0.54390(10) 0.0399(6) Uani 1 1 d . . . . .
H66 H 0.390511 0.268719 0.527932 0.048 Uiso 1 1 calc R U . . .
C67 C 0.4989(3) 0.24596(14) 0.59315(10) 0.0429(7) Uani 1 1 d . . . . .
C68 C 0.6081(3) 0.20414(14) 0.61640(10) 0.0420(6) Uani 1 1 d . . . . .
H68 H 0.630540 0.205632 0.650581 0.050 Uiso 1 1 calc R U . . .
C69 C 0.6852(2) 0.16033(12) 0.59105(8) 0.0318(5) Uani 1 1 d . . . . .
H69 H 0.759323 0.131552 0.607728 0.038 Uiso 1 1 calc R U . . .
C70 C 0.4176(3) 0.29383(18) 0.62142(14) 0.0737(11) Uani 1 1 d . . . . .
H70A H 0.446377 0.337094 0.613585 0.111 Uiso 1 1 calc R U . . .
H70B H 0.424456 0.274589 0.658969 0.111 Uiso 1 1 calc R U . . .
H70C H 0.328973 0.301021 0.610135 0.111 Uiso 1 1 calc R U . . .
C71 C 0.81398(18) 0.31412(9) 0.36105(7) 0.0169(4) Uani 1 1 d . . . . .
C72 C 0.81874(19) 0.36869(10) 0.38442(7) 0.0196(4) Uani 1 1 d . . . . .
C73 C 0.7655(2) 0.43443(10) 0.35855(8) 0.0234(4) Uani 1 1 d . . . . .
H73 H 0.773336 0.470617 0.374070 0.028 Uiso 1 1 calc R U . . .
C74 C 0.7021(2) 0.44932(10) 0.31146(8) 0.0232(4) Uani 1 1 d . . . . .
C75 C 0.6964(2) 0.39539(10) 0.28938(8) 0.0227(4) Uani 1 1 d . . . . .
H75 H 0.653030 0.404406 0.257004 0.027 Uiso 1 1 calc R U . . .
C76 C 0.75101(19) 0.32835(10) 0.31200(7) 0.0181(4) Uani 1 1 d . . . . .
C77 C 0.8702(2) 0.36106(10) 0.43874(8) 0.0221(4) Uani 1 1 d . . . . .
H77 H 0.891780 0.311191 0.453246 0.027 Uiso 1 1 calc R U . . .
Si5 Si 1.02525(6) 0.39138(3) 0.44042(2) 0.02508(13) Uani 1 1 d . . . . .
C78 C 1.1516(2) 0.34131(13) 0.40773(10) 0.0386(6) Uani 1 1 d . . . . .
H78A H 1.233489 0.353220 0.412964 0.058 Uiso 1 1 calc R U . . .
H78B H 1.132419 0.351220 0.370406 0.058 Uiso 1 1 calc R U . . .
H78C H 1.155771 0.293045 0.422563 0.058 Uiso 1 1 calc R U . . .
C79 C 1.0159(2) 0.48166(11) 0.40664(9) 0.0352(6) Uani 1 1 d . . . . .
H79A H 1.098034 0.494531 0.409560 0.053 Uiso 1 1 calc R U . . .
H79B H 0.950202 0.510213 0.422777 0.053 Uiso 1 1 calc R U . . .
H79C H 0.994517 0.487702 0.369836 0.053 Uiso 1 1 calc R U . . .
C80 C 1.0756(3) 0.37801(12) 0.50971(9) 0.0364(6) Uani 1 1 d . . . . .
H80A H 1.076537 0.330943 0.527603 0.055 Uiso 1 1 calc R U . . .
H80B H 1.015736 0.408098 0.526922 0.055 Uiso 1 1 calc R U . . .
H80C H 1.160810 0.387980 0.510967 0.055 Uiso 1 1 calc R U . . .
Si6 Si 0.74006(7) 0.39366(3) 0.48239(2) 0.03139(15) Uani 1 1 d . . . . .
C81 C 0.5808(2) 0.38667(13) 0.46038(11) 0.0421(6) Uani 1 1 d . . . . .
H81A H 0.580435 0.339523 0.459912 0.063 Uiso 1 1 calc R U . . .
H81B H 0.562373 0.415023 0.425317 0.063 Uiso 1 1 calc R U . . .
H81C H 0.515853 0.401802 0.484372 0.063 Uiso 1 1 calc R U . . .
C82 C 0.7312(3) 0.48382(13) 0.48530(11) 0.0473(7) Uani 1 1 d . . . . .
H82A H 0.664170 0.496517 0.509307 0.071 Uiso 1 1 calc R U . . .
H82B H 0.712024 0.512893 0.450530 0.071 Uiso 1 1 calc R U . . .
H82C H 0.812817 0.489302 0.497594 0.071 Uiso 1 1 calc R U . . .
C83 C 0.7682(3) 0.34142(15) 0.54993(9) 0.0503(7) Uani 1 1 d . . . . .
H83A H 0.853617 0.341961 0.561619 0.076 Uiso 1 1 calc R U . . .
H83B H 0.760726 0.294837 0.550536 0.076 Uiso 1 1 calc R U . . .
H83C H 0.705166 0.359969 0.573172 0.076 Uiso 1 1 calc R U . . .
C84 C 0.73026(19) 0.27502(10) 0.28382(7) 0.0192(4) Uani 1 1 d . . . . .
H84 H 0.801447 0.236002 0.296184 0.023 Uiso 1 1 calc R U . . .
Si7 Si 0.74860(6) 0.29779(3) 0.21032(2) 0.02399(13) Uani 1 1 d . . . . .
C85 C 0.7735(2) 0.21783(12) 0.18653(9) 0.0337(5) Uani 1 1 d . . . . .
H85A H 0.791040 0.227680 0.149171 0.051 Uiso 1 1 calc R U . . .
H85B H 0.696987 0.198138 0.192759 0.051 Uiso 1 1 calc R U . . .
H85C H 0.845694 0.185770 0.205205 0.051 Uiso 1 1 calc R U . . .
C86 C 0.6094(2) 0.35630(13) 0.17251(9) 0.0394(6) Uani 1 1 d . . . . .
H86A H 0.564396 0.386090 0.193994 0.059 Uiso 1 1 calc R U . . .
H86B H 0.551629 0.329684 0.162915 0.059 Uiso 1 1 calc R U . . .
H86C H 0.639819 0.383600 0.140926 0.059 Uiso 1 1 calc R U . . .
C87 C 0.8857(2) 0.34175(12) 0.19242(9) 0.0332(5) Uani 1 1 d . . . . .
H87A H 0.961660 0.314648 0.211730 0.050 Uiso 1 1 calc R U . . .
H87B H 0.866221 0.386147 0.201160 0.050 Uiso 1 1 calc R U . . .
H87C H 0.900891 0.347499 0.154983 0.050 Uiso 1 1 calc R U . . .
Si8 Si 0.57987(6) 0.24090(3) 0.30668(2) 0.02553(13) Uani 1 1 d . . . . .
C88 C 0.4553(2) 0.25425(15) 0.25564(10) 0.0421(6) Uani 1 1 d . . . . .
H88A H 0.389710 0.228235 0.269389 0.063 Uiso 1 1 calc R U . . .
H88B H 0.493960 0.239154 0.225113 0.063 Uiso 1 1 calc R U . . .
H88C H 0.416949 0.302369 0.245623 0.063 Uiso 1 1 calc R U . . .
C89 C 0.4999(2) 0.28348(13) 0.35755(9) 0.0337(5) Uani 1 1 d . . . . .
H89A H 0.427894 0.262517 0.371451 0.051 Uiso 1 1 calc R U . . .
H89B H 0.469396 0.331515 0.342159 0.051 Uiso 1 1 calc R U . . .
H89C H 0.560437 0.278754 0.385748 0.051 Uiso 1 1 calc R U . . .
C90 C 0.6309(3) 0.14785(12) 0.33043(10) 0.0416(6) Uani 1 1 d . . . . .
H90A H 0.690924 0.138527 0.359559 0.062 Uiso 1 1 calc R U . . .
H90B H 0.672126 0.128353 0.302169 0.062 Uiso 1 1 calc R U . . .
H90C H 0.556596 0.127715 0.342069 0.062 Uiso 1 1 calc R U . . .
C91 C 0.6310(2) 0.52136(11) 0.28858(10) 0.0346(6) Uani 1 1 d . . . . .
C92 C 0.5877(4) 0.53111(14) 0.23364(12) 0.0670(10) Uani 1 1 d . . . . .
H92A H 0.661667 0.522952 0.211543 0.101 Uiso 1 1 calc R U . . .
H92B H 0.541032 0.577469 0.221368 0.101 Uiso 1 1 calc R U . . .
H92C H 0.532148 0.499289 0.231993 0.101 Uiso 1 1 calc R U . . .
C93 C 0.7104(3) 0.57385(13) 0.29139(14) 0.0609(9) Uani 1 1 d . . . . .
H93A H 0.782818 0.569415 0.268002 0.091 Uiso 1 1 calc R U . . .
H93B H 0.741299 0.566746 0.327132 0.091 Uiso 1 1 calc R U . . .
H93C H 0.658141 0.619187 0.280853 0.091 Uiso 1 1 calc R U . . .
C94 C 0.5154(3) 0.53518(16) 0.32374(13) 0.0634(9) Uani 1 1 d . . . . .
H94A H 0.467418 0.581054 0.310501 0.095 Uiso 1 1 calc R U . . .
H94B H 0.544815 0.530759 0.359333 0.095 Uiso 1 1 calc R U . . .
H94C H 0.460573 0.502492 0.323653 0.095 Uiso 1 1 calc R U . . .
C95 C 0.9022(13) -0.0007(7) 0.7904(3) 0.058(3) Uani 0.5 1 d D . P D 1
H95 H 0.839598 -0.000749 0.816743 0.070 Uiso 0.5 1 calc R U P D 1
C96 C 1.0307(15) -0.0159(10) 0.8029(6) 0.074(7) Uani 0.5 1 d D . P D 1
H96 H 1.058043 -0.022172 0.837799 0.089 Uiso 0.5 1 calc R U P D 1
C97 C 1.1191(12) -0.0220(7) 0.7637(10) 0.091(8) Uani 0.5 1 d D . P D 1
H97 H 1.206961 -0.030262 0.772196 0.110 Uiso 0.5 1 calc R U P D 1
C98 C 1.0829(16) -0.0162(12) 0.7127(9) 0.085(9) Uani 0.5 1 d D . P D 1
H98 H 1.144554 -0.025544 0.687357 0.102 Uiso 0.5 1 calc R U P D 1
C99 C 0.8684(14) 0.0145(5) 0.7382(4) 0.054(3) Uani 0.5 1 d D . P D 1
H99 H 0.782229 0.033315 0.728599 0.065 Uiso 0.5 1 calc R U P D 1
C100 C 0.9547(18) 0.0034(8) 0.6993(5) 0.052(4) Uani 0.5 1 d D . P D 1
H100 H 0.927042 0.009125 0.664424 0.063 Uiso 0.5 1 calc R U P D 1
C101 C 1.103(2) -0.0144(8) 0.7877(5) 0.071(5) Uani 0.5 1 d . . P E 2
H101 H 1.161550 -0.017729 0.814756 0.085 Uiso 0.5 1 calc R U P E 2
C102 C 0.984(3) -0.0018(11) 0.7975(8) 0.106(8) Uani 0.5 1 d . . P E 2
H102 H 0.957205 0.004669 0.830899 0.127 Uiso 0.5 1 calc R U P E 2
C103 C 1.1505(12) -0.0235(6) 0.7401(5) 0.054(3) Uani 0.5 1 d . . P E 2
H103 H 1.238692 -0.034093 0.733436 0.064 Uiso 0.5 1 calc R U P E 2
C104 C 1.057(3) -0.0158(13) 0.7030(6) 0.071(6) Uani 0.5 1 d . . P E 2
H104 H 1.081527 -0.019948 0.668811 0.085 Uiso 0.5 1 calc R U P E 2
C105 C 0.897(2) 0.0023(8) 0.7607(12) 0.124(8) Uani 0.5 1 d . . P E 2
H105 H 0.809470 0.008730 0.768969 0.148 Uiso 0.5 1 calc R U P E 2
C106 C 0.932(2) -0.0024(10) 0.7141(9) 0.091(8) Uani 0.5 1 d . . P E 2
H106 H 0.870316 0.003478 0.687755 0.109 Uiso 0.5 1 calc R U P E 2
C45A C 0.1229(19) 0.4845(10) 0.2767(6) 0.048(5) Uiso 0.153(4) 1 d D . P B 2
H45D H 0.040484 0.513022 0.280545 0.072 Uiso 0.153(4) 1 calc R U P B 2
H45E H 0.189433 0.499745 0.292778 0.072 Uiso 0.153(4) 1 calc R U P B 2
H45F H 0.120827 0.437460 0.293738 0.072 Uiso 0.153(4) 1 calc R U P B 2
C46A C 0.050(2) 0.4718(13) 0.1907(9) 0.079(8) Uiso 0.153(4) 1 d D . P B 2
H46D H 0.038335 0.425493 0.205065 0.118 Uiso 0.153(4) 1 calc R U P B 2
H46E H 0.081110 0.475711 0.154975 0.118 Uiso 0.153(4) 1 calc R U P B 2
H46F H -0.030630 0.503234 0.190794 0.118 Uiso 0.153(4) 1 calc R U P B 2
C47A C 0.2784(18) 0.4435(11) 0.2147(9) 0.065(6) Uiso 0.153(4) 1 d D . P B 2
H47D H 0.277327 0.396282 0.231373 0.098 Uiso 0.153(4) 1 calc R U P B 2
H47E H 0.347770 0.458130 0.229492 0.098 Uiso 0.153(4) 1 calc R U P B 2
H47F H 0.291095 0.447854 0.177188 0.098 Uiso 0.153(4) 1 calc R U P B 2
O9 O 0.351(4) 0.8122(19) 0.2339(16) 0.03597(8) Uani 0.06 1 d . . P A 2
H107 H 0.355222 0.852720 0.221147 0.054 Uiso 0.06 1 calc R U P A 2
O10 O 1.100(4) 0.2014(19) 0.2589(16) 0.03159(8) Uani 0.06 1 d . . P C 2
H108 H 1.028827 0.196808 0.249484 0.047 Uiso 0.06 1 calc R U P C 2

loop_
_atom_site_aniso_label
_atom_site_aniso_U_11
_atom_site_aniso_U_22
_atom_site_aniso_U_33
_atom_site_aniso_U_23
_atom_site_aniso_U_13
_atom_site_aniso_U_12
Ge1 0.02863(13) 0.02507(12) 0.02361(12) -0.00276(9) -0.00597(9) 0.00005(10)
Br1 0.04559(19) 0.04205(18) 0.02408(12) -0.01194(14) 0.00035(11) -0.01227(16)
C1 0.0213(11) 0.0193(10) 0.0164(9) -0.0038(8) 0.0014(8) 0.0003(8)
C2 0.0194(11) 0.0192(10) 0.0152(9) -0.0055(8) 0.0029(8) 0.0019(8)
C3 0.0195(11) 0.0193(10) 0.0201(10) -0.0038(8) -0.0012(8) -0.0018(8)
N1 0.0210(9) 0.0210(9) 0.0172(8) -0.0011(7) -0.0019(7) 0.0000(7)
C4 0.0253(12) 0.0252(11) 0.0220(10) -0.0058(9) 0.0006(9) 0.0001(9)
C5 0.0280(12) 0.0276(11) 0.0184(10) -0.0009(9) 0.0026(9) -0.0015(10)
C6 0.0468(16) 0.0413(14) 0.0221(11) 0.0021(10) 0.0014(10) -0.0103(12)
C7 0.0333(14) 0.0363(13) 0.0308(12) -0.0074(10) 0.0111(10) -0.0015(11)
C8 0.0255(12) 0.0241(11) 0.0217(10) 0.0004(9) 0.0008(9) -0.0042(9)
N2 0.0205(9) 0.0272(10) 0.0203(9) -0.0022(7) 0.0012(7) -0.0042(8)
C9 0.0215(11) 0.0222(10) 0.0195(10) -0.0052(8) 0.0012(8) -0.0036(9)
S1 0.0252(3) 0.0217(3) 0.0235(3) -0.0032(2) -0.0059(2) 0.0014(2)
O1 0.0283(9) 0.0296(8) 0.0317(8) -0.0105(7) -0.0031(7) 0.0067(7)
O2 0.0375(10) 0.0244(8) 0.0336(9) 0.0050(7) -0.0094(7) -0.0034(7)
C10 0.0221(11) 0.0258(11) 0.0223(10) -0.0045(9) -0.0060(9) 0.0020(9)
C11 0.0281(13) 0.0391(13) 0.0226(11) -0.0043(10) -0.0016(9) -0.0039(11)
C12 0.0383(14) 0.0451(15) 0.0246(11) -0.0134(11) -0.0031(10) -0.0013(12)
C13 0.0338(14) 0.0332(13) 0.0362(13) -0.0113(11) -0.0091(11) 0.0005(11)
C14 0.0317(13) 0.0335(13) 0.0341(13) -0.0044(10) -0.0036(10) -0.0084(11)
C15 0.0258(12) 0.0344(13) 0.0229(11) -0.0049(9) -0.0013(9) -0.0019(10)
C16 0.065(2) 0.0541(18) 0.0588(19) -0.0281(15) -0.0093(16) -0.0136(16)
S2 0.0201(3) 0.0284(3) 0.0297(3) -0.0060(2) 0.0009(2) -0.0036(2)
O3 0.0241(8) 0.0270(8) 0.0364(9) -0.0056(7) -0.0038(7) 0.0000(7)
O4 0.0260(9) 0.0515(11) 0.0419(10) -0.0117(8) 0.0099(7) -0.0094(8)
C17 0.0215(12) 0.0259(11) 0.0297(11) -0.0035(9) -0.0012(9) -0.0071(9)
C18 0.0285(13) 0.0290(12) 0.0330(12) -0.0003(10) -0.0040(10) -0.0038(10)
C19 0.0343(14) 0.0384(14) 0.0280(12) -0.0041(10) -0.0053(10) -0.0098(11)
C20 0.0292(13) 0.0328(13) 0.0365(13) -0.0078(10) 0.0035(10) -0.0117(11)
C21 0.0320(14) 0.0236(12) 0.0471(15) -0.0016(11) -0.0088(11) -0.0045(10)
C22 0.0278(13) 0.0296(12) 0.0381(13) -0.0026(10) -0.0104(10) -0.0062(10)
C23 0.0592(19) 0.0433(16) 0.0471(16) -0.0157(13) -0.0030(14) -0.0119(14)
C24 0.0195(11) 0.0181(10) 0.0159(9) -0.0039(8) -0.0025(8) 0.0001(8)
C25 0.0240(11) 0.0215(10) 0.0178(10) -0.0078(8) -0.0005(8) 0.0013(9)
C26 0.0330(13) 0.0184(10) 0.0232(10) -0.0089(8) -0.0005(9) 0.0030(9)
C27 0.0256(12) 0.0183(10) 0.0238(10) -0.0052(8) -0.0005(9) -0.0017(9)
C28 0.0268(12) 0.0224(11) 0.0184(10) -0.0039(8) 0.0044(8) -0.0035(9)
C29 0.0191(11) 0.0196(10) 0.0193(10) -0.0063(8) 0.0000(8) 0.0001(8)
C30 0.0377(13) 0.0191(10) 0.0185(10) -0.0060(8) 0.0020(9) 0.0053(9)
Si1 0.0514(4) 0.0298(3) 0.0258(3) -0.0135(3) -0.0071(3) 0.0052(3)
C31 0.0490(17) 0.0459(16) 0.0532(17) -0.0218(14) -0.0112(13) -0.0053(13)
C32 0.073(2) 0.0359(15) 0.0526(17) -0.0253(13) -0.0094(15) 0.0017(14)
C33 0.081(2) 0.0588(19) 0.0261(13) -0.0118(13) -0.0131(14) 0.0057(17)
Si2 0.0396(4) 0.0245(3) 0.0227(3) -0.0065(2) 0.0062(3) 0.0050(3)
C34 0.0554(18) 0.0403(15) 0.0300(13) -0.0099(11) 0.0146(12) 0.0030(13)
C35 0.0454(16) 0.0290(13) 0.0393(14) -0.0043(11) 0.0009(12) 0.0088(12)
C36 0.0464(16) 0.0402(15) 0.0428(15) -0.0153(12) 0.0029(12) -0.0020(13)
C37 0.0265(12) 0.0172(10) 0.0210(10) -0.0063(8) 0.0062(8) -0.0032(9)
Si3 0.0338(4) 0.0257(3) 0.0191(3) -0.0082(2) 0.0054(2) -0.0050(3)
C38 0.0386(14) 0.0399(14) 0.0249(11) -0.0051(10) -0.0018(10) -0.0045(11)
C39 0.0456(16) 0.0384(14) 0.0244(11) -0.0030(10) 0.0055(11) -0.0107(12)
C40 0.0506(17) 0.0408(15) 0.0391(14) -0.0233(12) 0.0142(12) -0.0134(13)
Si4 0.0257(3) 0.0239(3) 0.0286(3) -0.0033(3) 0.0064(3) 0.0014(3)
C41 0.0334(15) 0.0437(15) 0.0452(15) 0.0010(12) 0.0147(12) 0.0043(12)
C42 0.0456(16) 0.0285(13) 0.0433(15) -0.0018(11) 0.0136(12) 0.0052(12)
C43 0.0273(14) 0.0446(15) 0.0491(15) -0.0122(12) -0.0042(11) -0.0047(12)
C44 0.0355(14) 0.0196(11) 0.0341(12) -0.0034(9) 0.0041(10) -0.0054(10)
C45 0.044(2) 0.0268(16) 0.065(2) -0.0089(15) 0.0130(16) -0.0142(14)
C46 0.086(3) 0.0168(14) 0.051(2) -0.0070(13) 0.0248(19) -0.0082(16)
C47 0.064(3) 0.0394(19) 0.052(2) 0.0158(16) -0.0166(18) -0.0179(17)
Ge2 0.02674(13) 0.02154(11) 0.02057(11) -0.00251(9) 0.00320(9) -0.00469(9)
Br2 0.03788(16) 0.03503(18) 0.01955(11) -0.00967(13) -0.00097(10) 0.00291(14)
C48 0.0204(11) 0.0183(10) 0.0154(9) -0.0054(8) -0.0024(8) -0.0042(8)
C49 0.0215(11) 0.0190(10) 0.0182(9) -0.0071(8) -0.0002(8) -0.0030(8)
N3 0.0172(9) 0.0234(9) 0.0177(8) -0.0032(7) -0.0007(7) -0.0006(7)
C50 0.0238(11) 0.0200(10) 0.0192(10) -0.0025(8) -0.0018(8) -0.0008(9)
C51 0.0259(12) 0.0227(11) 0.0173(10) -0.0034(8) -0.0013(8) -0.0024(9)
C52 0.0293(13) 0.0298(12) 0.0250(11) -0.0085(9) -0.0054(9) -0.0040(10)
C53 0.0363(14) 0.0334(13) 0.0207(11) -0.0001(9) -0.0011(10) -0.0019(11)
C54 0.0245(11) 0.0192(10) 0.0197(10) -0.0057(8) -0.0005(8) -0.0046(9)
N4 0.0211(9) 0.0195(9) 0.0173(8) -0.0034(7) 0.0010(7) -0.0052(7)
C55 0.0196(11) 0.0193(10) 0.0189(9) -0.0045(8) 0.0007(8) -0.0026(8)
C56 0.0196(10) 0.0177(10) 0.0143(9) -0.0063(7) -0.0013(8) -0.0054(8)
S3 0.0193(3) 0.0254(3) 0.0227(2) -0.0062(2) -0.0004(2) -0.0034(2)
O5 0.0207(8) 0.0254(8) 0.0262(8) -0.0022(6) 0.0027(6) -0.0037(6)
O6 0.0250(9) 0.0388(9) 0.0315(8) -0.0117(7) -0.0053(7) -0.0076(7)
C57 0.0188(11) 0.0255(11) 0.0245(10) -0.0041(9) 0.0036(8) -0.0030(9)
C58 0.0276(13) 0.0330(13) 0.0267(11) -0.0036(10) -0.0022(9) -0.0016(10)
C59 0.0284(13) 0.0310(13) 0.0353(13) 0.0016(10) -0.0028(10) 0.0043(10)
C60 0.0231(12) 0.0269(12) 0.0383(13) -0.0017(10) 0.0082(10) -0.0029(10)
C61 0.0338(14) 0.0374(14) 0.0304(12) -0.0120(10) 0.0018(10) -0.0003(11)
C62 0.0246(12) 0.0356(13) 0.0290(12) -0.0066(10) -0.0027(9) 0.0038(10)
C63 0.0382(15) 0.0342(14) 0.0485(15) -0.0083(12) 0.0102(12) 0.0030(12)
S4 0.0304(3) 0.0213(3) 0.0222(3) -0.0056(2) 0.0040(2) -0.0098(2)
O7 0.0420(10) 0.0373(9) 0.0302(8) -0.0130(7) 0.0056(7) -0.0226(8)
O8 0.0418(10) 0.0217(8) 0.0333(9) 0.0008(7) 0.0025(7) -0.0075(7)
C64 0.0264(12) 0.0286(11) 0.0215(10) -0.0055(9) 0.0064(9) -0.0124(10)
C65 0.0258(13) 0.0401(14) 0.0292(12) -0.0058(10) 0.0049(10) -0.0134(11)
C66 0.0278(14) 0.0435(15) 0.0455(15) -0.0055(12) 0.0115(11) -0.0068(12)
C67 0.0435(16) 0.0445(15) 0.0455(15) -0.0182(13) 0.0266(13) -0.0149(13)
C68 0.0503(17) 0.0560(17) 0.0283(12) -0.0178(12) 0.0146(12) -0.0238(14)
C69 0.0345(14) 0.0402(14) 0.0222(11) -0.0049(10) 0.0046(10) -0.0139(11)
C70 0.077(2) 0.072(2) 0.078(2) -0.038(2) 0.044(2) -0.0127(19)
C71 0.0162(10) 0.0160(9) 0.0183(9) -0.0044(8) 0.0017(8) -0.0021(8)
C72 0.0199(11) 0.0207(10) 0.0193(10) -0.0074(8) 0.0008(8) -0.0037(8)
C73 0.0278(12) 0.0181(10) 0.0271(11) -0.0107(9) 0.0000(9) -0.0049(9)
C74 0.0228(11) 0.0166(10) 0.0286(11) -0.0037(8) -0.0011(9) -0.0009(9)
C75 0.0228(11) 0.0232(11) 0.0212(10) -0.0043(8) -0.0027(8) -0.0022(9)
C76 0.0175(10) 0.0192(10) 0.0186(9) -0.0064(8) 0.0019(8) -0.0037(8)
C77 0.0323(12) 0.0161(10) 0.0195(10) -0.0066(8) 0.0002(9) -0.0053(9)
Si5 0.0340(4) 0.0215(3) 0.0227(3) -0.0085(2) -0.0031(3) -0.0077(3)
C78 0.0388(15) 0.0374(14) 0.0414(14) -0.0149(11) 0.0029(11) -0.0055(12)
C79 0.0468(16) 0.0255(12) 0.0366(13) -0.0074(10) 0.0008(11) -0.0145(11)
C80 0.0503(16) 0.0327(13) 0.0302(12) -0.0106(10) -0.0097(11) -0.0120(12)
Si6 0.0435(4) 0.0281(3) 0.0276(3) -0.0148(3) 0.0084(3) -0.0101(3)
C81 0.0403(15) 0.0397(15) 0.0505(16) -0.0189(12) 0.0136(12) -0.0100(12)
C82 0.0615(19) 0.0359(14) 0.0532(17) -0.0276(13) 0.0157(14) -0.0120(13)
C83 0.070(2) 0.0570(18) 0.0276(13) -0.0129(12) 0.0136(13) -0.0196(16)
C84 0.0202(11) 0.0180(10) 0.0196(10) -0.0057(8) -0.0020(8) -0.0019(8)
Si7 0.0302(3) 0.0250(3) 0.0173(3) -0.0059(2) -0.0030(2) -0.0046(3)
C85 0.0392(14) 0.0364(13) 0.0289(12) -0.0145(10) -0.0007(10) -0.0068(11)
C86 0.0460(16) 0.0396(14) 0.0274(12) -0.0015(11) -0.0122(11) -0.0009(12)
C87 0.0422(15) 0.0327(13) 0.0242(11) -0.0029(10) 0.0020(10) -0.0107(11)
Si8 0.0258(3) 0.0285(3) 0.0261(3) -0.0104(3) 0.0007(2) -0.0094(3)
C88 0.0328(14) 0.0594(18) 0.0408(14) -0.0173(13) -0.0035(11) -0.0171(13)
C89 0.0267(13) 0.0435(14) 0.0352(13) -0.0152(11) 0.0053(10) -0.0106(11)
C90 0.0498(17) 0.0312(13) 0.0475(15) -0.0089(12) 0.0093(13) -0.0180(12)
C91 0.0377(14) 0.0181(11) 0.0445(14) -0.0045(10) -0.0107(11) 0.0023(10)
C92 0.108(3) 0.0296(15) 0.0521(18) -0.0003(13) -0.0348(19) 0.0086(17)
C93 0.072(2) 0.0245(14) 0.083(2) -0.0017(14) -0.0218(18) -0.0097(14)
C94 0.0499(19) 0.0499(19) 0.078(2) -0.0114(17) -0.0029(17) 0.0176(15)
C95 0.077(7) 0.051(5) 0.054(5) -0.014(5) 0.021(6) -0.031(6)
C96 0.103(15) 0.055(8) 0.058(9) 0.021(7) -0.046(11) -0.031(10)
C97 0.040(6) 0.066(8) 0.14(2) 0.018(14) 0.012(12) 0.008(5)
C98 0.058(10) 0.057(8) 0.12(2) 0.005(13) 0.025(12) -0.006(7)
C99 0.070(6) 0.033(5) 0.058(7) -0.016(5) -0.015(5) 0.005(5)
C100 0.085(11) 0.025(5) 0.044(4) -0.002(4) 0.006(5) -0.010(5)
C101 0.127(15) 0.051(5) 0.035(6) -0.005(4) 0.007(6) -0.025(8)
C102 0.147(19) 0.073(13) 0.110(16) -0.049(13) 0.071(15) -0.033(14)
C103 0.067(8) 0.040(4) 0.053(6) -0.009(4) -0.009(5) -0.008(5)
C104 0.124(17) 0.042(7) 0.043(5) 0.017(4) -0.039(8) -0.029(9)
C105 0.102(15) 0.052(7) 0.18(2) 0.028(15) 0.048(16) 0.014(8)
C106 0.106(14) 0.057(9) 0.111(18) 0.011(10) -0.055(12) -0.044(10)
O9 0.04559(19) 0.04205(18) 0.02408(12) -0.01194(14) 0.00035(11) -0.01227(16)
O10 0.03788(16) 0.03503(18) 0.01955(11) -0.00967(13) -0.00097(10) 0.00291(14)

loop_
_atom_type_symbol
_atom_type_description
_atom_type_scat_dispersion_real
_atom_type_scat_dispersion_imag
_atom_type_scat_source
C C 0.0033 0.0016 'International Tables Vol C Tables 4.2.6.8 and 6.1.1.4'
H H 0.0000 0.0000 'International Tables Vol C Tables 4.2.6.8 and 6.1.1.4'
Br Br -0.2901 2.4595 'International Tables Vol C Tables 4.2.6.8 and 6.1.1.4'
Ge Ge 0.1547 1.8001 'International Tables Vol C Tables 4.2.6.8 and 6.1.1.4'
N N 0.0061 0.0033 'International Tables Vol C Tables 4.2.6.8 and 6.1.1.4'
O O 0.0106 0.0060 'International Tables Vol C Tables 4.2.6.8 and 6.1.1.4'
S S 0.1246 0.1234 'International Tables Vol C Tables 4.2.6.8 and 6.1.1.4'
Si Si 0.0817 0.0704 'International Tables Vol C Tables 4.2.6.8 and 6.1.1.4'

loop_
_geom_angle_atom_site_label_1
_geom_angle_atom_site_label_2
_geom_angle_atom_site_label_3
_geom_angle
_geom_angle_site_symmetry_1
_geom_angle_site_symmetry_3
_geom_angle_publ_flag
C1 Ge1 O9 105.0(12) . . ?
C1 Ge1 O3 86.08(7) . . ?
O9 Ge1 O3 95.1(12) . . ?
C1 Ge1 Br1 96.96(6) . . ?
O3 Ge1 Br1 89.91(4) . . ?
C2 C1 C9 124.55(18) . . ?
C2 C1 Ge1 119.08(15) . . ?
C9 C1 Ge1 116.19(14) . . ?
C1 C2 C24 120.65(17) . . ?
C1 C2 C3 125.87(18) . . ?
C24 C2 C3 113.21(17) . . ?
N1 C3 C2 116.66(17) . . ?
N1 C3 H3A 108.1 . . ?
C2 C3 H3A 108.1 . . ?
N1 C3 H3B 108.1 . . ?
C2 C3 H3B 108.1 . . ?
H3A C3 H3B 107.3 . . ?
C4 N1 C3 113.07(15) . . ?
C4 N1 S1 118.09(13) . . ?
C3 N1 S1 112.84(13) . . ?
N1 C4 C5 120.63(17) . . ?
N1 C4 H4A 107.2 . . ?
C5 C4 H4A 107.2 . . ?
N1 C4 H4B 107.2 . . ?
C5 C4 H4B 107.2 . . ?
H4A C4 H4B 106.8 . . ?
C8 C5 C6 106.74(18) . . ?
C8 C5 C7 111.11(19) . . ?
C6 C5 C7 107.15(18) . . ?
C8 C5 C4 112.96(17) . . ?
C6 C5 C4 114.38(19) . . ?
C7 C5 C4 104.41(18) . . ?
C5 C6 H6A 109.5 . . ?
C5 C6 H6B 109.5 . . ?
H6A C6 H6B 109.5 . . ?
C5 C6 H6C 109.5 . . ?
H6A C6 H6C 109.5 . . ?
H6B C6 H6C 109.5 . . ?
C5 C7 H7A 109.5 . . ?
C5 C7 H7B 109.5 . . ?
H7A C7 H7B 109.5 . . ?
C5 C7 H7C 109.5 . . ?
H7A C7 H7C 109.5 . . ?
H7B C7 H7C 109.5 . . ?
N2 C8 C5 114.60(17) . . ?
N2 C8 H8A 108.6 . . ?
C5 C8 H8A 108.6 . . ?
N2 C8 H8B 108.6 . . ?
C5 C8 H8B 108.6 . . ?
H8A C8 H8B 107.6 . . ?
C8 N2 C9 119.71(17) . . ?
C8 N2 S2 121.61(14) . . ?
C9 N2 S2 115.00(13) . . ?
N2 C9 C1 111.40(16) . . ?
N2 C9 H9A 109.3 . . ?
C1 C9 H9A 109.3 . . ?
N2 C9 H9B 109.3 . . ?
C1 C9 H9B 109.3 . . ?
H9A C9 H9B 108.0 . . ?
O2 S1 O1 119.70(10) . . ?
O2 S1 N1 107.40(9) . . ?
O1 S1 N1 106.70(9) . . ?
O2 S1 C10 107.89(10) . . ?
O1 S1 C10 107.96(10) . . ?
N1 S1 C10 106.51(9) . . ?
C15 C10 C11 120.1(2) . . ?
C15 C10 S1 119.90(16) . . ?
C11 C10 S1 119.96(18) . . ?
C12 C11 C10 119.4(2) . . ?
C12 C11 H11 120.3 . . ?
C10 C11 H11 120.3 . . ?
C13 C12 C11 121.4(2) . . ?
C13 C12 H12 119.3 . . ?
C11 C12 H12 119.3 . . ?
C12 C13 C14 118.4(2) . . ?
C12 C13 C16 120.6(2) . . ?
C14 C13 C16 121.0(2) . . ?
C15 C14 C13 121.5(2) . . ?
C15 C14 H14 119.3 . . ?
C13 C14 H14 119.3 . . ?
C14 C15 C10 119.2(2) . . ?
C14 C15 H15 120.4 . . ?
C10 C15 H15 120.4 . . ?
C13 C16 H16A 109.5 . . ?
C13 C16 H16B 109.5 . . ?
H16A C16 H16B 109.5 . . ?
C13 C16 H16C 109.5 . . ?
H16A C16 H16C 109.5 . . ?
H16B C16 H16C 109.5 . . ?
O4 S2 O3 116.70(10) . . ?
O4 S2 N2 109.60(10) . . ?
O3 S2 N2 106.87(9) . . ?
O4 S2 C17 109.68(10) . . ?
O3 S2 C17 105.63(10) . . ?
N2 S2 C17 108.00(10) . . ?
S2 O3 Ge1 134.63(9) . . ?
C18 C17 C22 120.7(2) . . ?
C18 C17 S2 119.75(17) . . ?
C22 C17 S2 119.49(17) . . ?
C19 C18 C17 119.1(2) . . ?
C19 C18 H18 120.5 . . ?
C17 C18 H18 120.5 . . ?
C18 C19 C20 121.5(2) . . ?
C18 C19 H19 119.2 . . ?
C20 C19 H19 119.2 . . ?
C19 C20 C21 117.9(2) . . ?
C19 C20 C23 121.5(2) . . ?
C21 C20 C23 120.6(2) . . ?
C22 C21 C20 121.7(2) . . ?
C22 C21 H21 119.2 . . ?
C20 C21 H21 119.2 . . ?
C21 C22 C17 119.1(2) . . ?
C21 C22 H22 120.5 . . ?
C17 C22 H22 120.5 . . ?
C20 C23 H23A 109.5 . . ?
C20 C23 H23B 109.5 . . ?
H23A C23 H23B 109.5 . . ?
C20 C23 H23C 109.5 . . ?
H23A C23 H23C 109.5 . . ?
H23B C23 H23C 109.5 . . ?
C25 C24 C29 118.63(18) . . ?
C25 C24 C2 121.36(17) . . ?
C29 C24 C2 119.94(17) . . ?
C26 C25 C24 119.46(18) . . ?
C26 C25 C30 115.96(17) . . ?
C24 C25 C30 124.42(18) . . ?
C27 C26 C25 123.33(19) . . ?
C27 C26 H26 118.3 . . ?
C25 C26 H26 118.3 . . ?
C26 C27 C28 116.35(19) . . ?
C26 C27 C44 122.46(19) . . ?
C28 C27 C44 121.19(18) . . ?
C27 C28 C29 123.89(19) . . ?
C27 C28 H28 118.1 . . ?
C29 C28 H28 118.1 . . ?
C28 C29 C24 118.25(18) . . ?
C28 C29 C37 117.62(17) . . ?
C24 C29 C37 124.08(18) . . ?
C25 C30 Si2 115.04(15) . . ?
C25 C30 Si1 110.17(15) . . ?
Si2 C30 Si1 115.40(10) . . ?
C25 C30 H30 105.0 . . ?
Si2 C30 H30 105.0 . . ?
Si1 C30 H30 105.0 . . ?
C33 Si1 C31 107.68(14) . . ?
C33 Si1 C32 107.73(13) . . ?
C31 Si1 C32 107.03(14) . . ?
C33 Si1 C30 108.91(13) . . ?
C31 Si1 C30 111.21(11) . . ?
C32 Si1 C30 114.04(12) . . ?
Si1 C31 H31A 109.5 . . ?
Si1 C31 H31B 109.5 . . ?
H31A C31 H31B 109.5 . . ?
Si1 C31 H31C 109.5 . . ?
H31A C31 H31C 109.5 . . ?
H31B C31 H31C 109.5 . . ?
Si1 C32 H32A 109.5 . . ?
Si1 C32 H32B 109.5 . . ?
H32A C32 H32B 109.5 . . ?
Si1 C32 H32C 109.5 . . ?
H32A C32 H32C 109.5 . . ?
H32B C32 H32C 109.5 . . ?
Si1 C33 H33A 109.5 . . ?
Si1 C33 H33B 109.5 . . ?
H33A C33 H33B 109.5 . . ?
Si1 C33 H33C 109.5 . . ?
H33A C33 H33C 109.5 . . ?
H33B C33 H33C 109.5 . . ?
C36 Si2 C35 106.15(13) . . ?
C36 Si2 C34 107.66(13) . . ?
C35 Si2 C34 109.50(12) . . ?
C36 Si2 C30 110.79(11) . . ?
C35 Si2 C30 113.87(11) . . ?
C34 Si2 C30 108.69(11) . . ?
Si2 C34 H34A 109.5 . . ?
Si2 C34 H34B 109.5 . . ?
H34A C34 H34B 109.5 . . ?
Si2 C34 H34C 109.5 . . ?
H34A C34 H34C 109.5 . . ?
H34B C34 H34C 109.5 . . ?
Si2 C35 H35A 109.5 . . ?
Si2 C35 H35B 109.5 . . ?
H35A C35 H35B 109.5 . . ?
Si2 C35 H35C 109.5 . . ?
H35A C35 H35C 109.5 . . ?
H35B C35 H35C 109.5 . . ?
Si2 C36 H36A 109.5 . . ?
Si2 C36 H36B 109.5 . . ?
H36A C36 H36B 109.5 . . ?
Si2 C36 H36C 109.5 . . ?
H36A C36 H36C 109.5 . . ?
H36B C36 H36C 109.5 . . ?
C29 C37 Si3 115.15(14) . . ?
C29 C37 Si4 112.68(14) . . ?
Si3 C37 Si4 115.42(10) . . ?
C29 C37 H37 103.9 . . ?
Si3 C37 H37 103.9 . . ?
Si4 C37 H37 103.9 . . ?
C40 Si3 C38 110.24(12) . . ?
C40 Si3 C39 106.49(11) . . ?
C38 Si3 C39 105.75(11) . . ?
C40 Si3 C37 108.42(11) . . ?
C38 Si3 C37 109.52(10) . . ?
C39 Si3 C37 116.31(10) . . ?
Si3 C38 H38A 109.5 . . ?
Si3 C38 H38B 109.5 . . ?
H38A C38 H38B 109.5 . . ?
Si3 C38 H38C 109.5 . . ?
H38A C38 H38C 109.5 . . ?
H38B C38 H38C 109.5 . . ?
Si3 C39 H39A 109.5 . . ?
Si3 C39 H39B 109.5 . . ?
H39A C39 H39B 109.5 . . ?
Si3 C39 H39C 109.5 . . ?
H39A C39 H39C 109.5 . . ?
H39B C39 H39C 109.5 . . ?
Si3 C40 H40A 109.5 . . ?
Si3 C40 H40B 109.5 . . ?
H40A C40 H40B 109.5 . . ?
Si3 C40 H40C 109.5 . . ?
H40A C40 H40C 109.5 . . ?
H40B C40 H40C 109.5 . . ?
C43 Si4 C42 113.00(13) . . ?
C43 Si4 C41 104.98(13) . . ?
C42 Si4 C41 106.54(12) . . ?
C43 Si4 C37 110.61(10) . . ?
C42 Si4 C37 106.72(11) . . ?
C41 Si4 C37 115.08(11) . . ?
Si4 C41 H41A 109.5 . . ?
Si4 C41 H41B 109.5 . . ?
H41A C41 H41B 109.5 . . ?
Si4 C41 H41C 109.5 . . ?
H41A C41 H41C 109.5 . . ?
H41B C41 H41C 109.5 . . ?
Si4 C42 H42A 109.5 . . ?
Si4 C42 H42B 109.5 . . ?
H42A C42 H42B 109.5 . . ?
Si4 C42 H42C 109.5 . . ?
H42A C42 H42C 109.5 . . ?
H42B C42 H42C 109.5 . . ?
Si4 C43 H43A 109.5 . . ?
Si4 C43 H43B 109.5 . . ?
H43A C43 H43B 109.5 . . ?
Si4 C43 H43C 109.5 . . ?
H43A C43 H43C 109.5 . . ?
H43B C43 H43C 109.5 . . ?
C46 C44 C45 108.1(2) . . ?
C45A C44 C27 113.4(8) . . ?
C46 C44 C27 113.5(2) . . ?
C45 C44 C27 111.1(2) . . ?
C45A C44 C46A 117.9(12) . . ?
C27 C44 C46A 99.9(10) . . ?
C46 C44 C47 108.2(3) . . ?
C45 C44 C47 106.6(2) . . ?
C27 C44 C47 109.2(2) . . ?
C45A C44 C47A 112.6(11) . . ?
C27 C44 C47A 106.5(9) . . ?
C46A C44 C47A 105.2(12) . . ?
C44 C45 H45A 109.5 . . ?
C44 C45 H45B 109.5 . . ?
H45A C45 H45B 109.5 . . ?
C44 C45 H45C 109.5 . . ?
H45A C45 H45C 109.5 . . ?
H45B C45 H45C 109.5 . . ?
C44 C46 H46A 109.5 . . ?
C44 C46 H46B 109.5 . . ?
H46A C46 H46B 109.5 . . ?
C44 C46 H46C 109.5 . . ?
H46A C46 H46C 109.5 . . ?
H46B C46 H46C 109.5 . . ?
C44 C47 H47A 109.5 . . ?
C44 C47 H47B 109.5 . . ?
H47A C47 H47B 109.5 . . ?
C44 C47 H47C 109.5 . . ?
H47A C47 H47C 109.5 . . ?
H47B C47 H47C 109.5 . . ?
C48 Ge2 O10 103.9(11) . . ?
C48 Ge2 O5 85.15(7) . . ?
O10 Ge2 O5 89.4(12) . . ?
C48 Ge2 Br2 95.43(5) . . ?
O5 Ge2 Br2 88.15(4) . . ?
C56 C48 C49 124.82(18) . . ?
C56 C48 Ge2 119.31(14) . . ?
C49 C48 Ge2 115.64(14) . . ?
N3 C49 C48 109.67(15) . . ?
N3 C49 H49A 109.7 . . ?
C48 C49 H49A 109.7 . . ?
N3 C49 H49B 109.7 . . ?
C48 C49 H49B 109.7 . . ?
H49A C49 H49B 108.2 . . ?
C50 N3 C49 118.65(16) . . ?
C50 N3 S3 119.27(13) . . ?
C49 N3 S3 116.73(13) . . ?
N3 C50 C51 114.90(16) . . ?
N3 C50 H50A 108.5 . . ?
C51 C50 H50A 108.5 . . ?
N3 C50 H50B 108.5 . . ?
C51 C50 H50B 108.5 . . ?
H50A C50 H50B 107.5 . . ?
C50 C51 C53 106.56(17) . . ?
C50 C51 C52 111.80(18) . . ?
C53 C51 C52 106.86(17) . . ?
C50 C51 C54 112.44(16) . . ?
C53 C51 C54 115.04(18) . . ?
C52 C51 C54 104.10(17) . . ?
C51 C52 H52A 109.5 . . ?
C51 C52 H52B 109.5 . . ?
H52A C52 H52B 109.5 . . ?
C51 C52 H52C 109.5 . . ?
H52A C52 H52C 109.5 . . ?
H52B C52 H52C 109.5 . . ?
C51 C53 H53A 109.5 . . ?
C51 C53 H53B 109.5 . . ?
H53A C53 H53B 109.5 . . ?
C51 C53 H53C 109.5 . . ?
H53A C53 H53C 109.5 . . ?
H53B C53 H53C 109.5 . . ?
N4 C54 C51 121.25(16) . . ?
N4 C54 H54A 107.0 . . ?
C51 C54 H54A 107.0 . . ?
N4 C54 H54B 107.0 . . ?
C51 C54 H54B 107.0 . . ?
H54A C54 H54B 106.8 . . ?
C54 N4 C55 113.18(15) . . ?
C54 N4 S4 117.03(13) . . ?
C55 N4 S4 112.79(13) . . ?
N4 C55 C56 117.23(16) . . ?
N4 C55 H55A 108.0 . . ?
C56 C55 H55A 108.0 . . ?
N4 C55 H55B 108.0 . . ?
C56 C55 H55B 108.0 . . ?
H55A C55 H55B 107.2 . . ?
C48 C56 C71 120.37(17) . . ?
C48 C56 C55 125.80(18) . . ?
C71 C56 C55 113.62(16) . . ?
O6 S3 O5 118.30(9) . . ?
O6 S3 N3 108.59(9) . . ?
O5 S3 N3 105.19(9) . . ?
O6 S3 C57 107.27(10) . . ?
O5 S3 C57 105.50(9) . . ?
N3 S3 C57 112.06(10) . . ?
S3 O5 Ge2 138.08(9) . . ?
C58 C57 C62 120.8(2) . . ?
C58 C57 S3 118.69(17) . . ?
C62 C57 S3 120.33(17) . . ?
C59 C58 C57 118.9(2) . . ?
C59 C58 H58 120.5 . . ?
C57 C58 H58 120.5 . . ?
C58 C59 C60 121.8(2) . . ?
C58 C59 H59 119.1 . . ?
C60 C59 H59 119.1 . . ?
C61 C60 C59 117.7(2) . . ?
C61 C60 C63 120.5(2) . . ?
C59 C60 C63 121.7(2) . . ?
C62 C61 C60 121.9(2) . . ?
C62 C61 H61 119.1 . . ?
C60 C61 H61 119.1 . . ?
C61 C62 C57 118.8(2) . . ?
C61 C62 H62 120.6 . . ?
C57 C62 H62 120.6 . . ?
C60 C63 H63A 109.5 . . ?
C60 C63 H63B 109.5 . . ?
H63A C63 H63B 109.5 . . ?
C60 C63 H63C 109.5 . . ?
H63A C63 H63C 109.5 . . ?
H63B C63 H63C 109.5 . . ?
O8 S4 O7 119.70(10) . . ?
O8 S4 N4 106.75(9) . . ?
O7 S4 N4 106.51(9) . . ?
O8 S4 C64 107.85(10) . . ?
O7 S4 C64 108.90(10) . . ?
N4 S4 C64 106.38(9) . . ?
C65 C64 C69 120.5(2) . . ?
C65 C64 S4 119.87(17) . . ?
C69 C64 S4 119.64(18) . . ?
C66 C65 C64 118.9(2) . . ?
C66 C65 H65 120.6 . . ?
C64 C65 H65 120.6 . . ?
C65 C66 C67 121.9(2) . . ?
C65 C66 H66 119.1 . . ?
C67 C66 H66 119.1 . . ?
C66 C67 C68 118.1(2) . . ?
C66 C67 C70 121.6(3) . . ?
C68 C67 C70 120.3(3) . . ?
C69 C68 C67 121.4(2) . . ?
C69 C68 H68 119.3 . . ?
C67 C68 H68 119.3 . . ?
C68 C69 C64 119.2(2) . . ?
C68 C69 H69 120.4 . . ?
C64 C69 H69 120.4 . . ?
C67 C70 H70A 109.5 . . ?
C67 C70 H70B 109.5 . . ?
H70A C70 H70B 109.5 . . ?
C67 C70 H70C 109.5 . . ?
H70A C70 H70C 109.5 . . ?
H70B C70 H70C 109.5 . . ?
C72 C71 C76 118.22(17) . . ?
C72 C71 C56 120.93(17) . . ?
C76 C71 C56 120.81(16) . . ?
C73 C72 C71 119.72(18) . . ?
C73 C72 C77 115.69(17) . . ?
C71 C72 C77 124.43(18) . . ?
C74 C73 C72 123.04(19) . . ?
C74 C73 H73 118.5 . . ?
C72 C73 H73 118.5 . . ?
C73 C74 C75 116.62(19) . . ?
C73 C74 C91 120.33(19) . . ?
C75 C74 C91 122.77(19) . . ?
C74 C75 C76 123.76(19) . . ?
C74 C75 H75 118.1 . . ?
C76 C75 H75 118.1 . . ?
C75 C76 C71 118.57(18) . . ?
C75 C76 C84 116.85(17) . . ?
C71 C76 C84 124.43(17) . . ?
C72 C77 Si5 114.33(14) . . ?
C72 C77 Si6 110.71(14) . . ?
Si5 C77 Si6 115.85(10) . . ?
C72 C77 H77 104.9 . . ?
Si5 C77 H77 104.9 . . ?
Si6 C77 H77 104.9 . . ?
C78 Si5 C79 106.55(12) . . ?
C78 Si5 C80 107.61(12) . . ?
C79 Si5 C80 109.97(11) . . ?
C78 Si5 C77 110.31(10) . . ?
C79 Si5 C77 113.39(11) . . ?
C80 Si5 C77 108.84(11) . . ?
Si5 C78 H78A 109.5 . . ?
Si5 C78 H78B 109.5 . . ?
H78A C78 H78B 109.5 . . ?
Si5 C78 H78C 109.5 . . ?
H78A C78 H78C 109.5 . . ?
H78B C78 H78C 109.5 . . ?
Si5 C79 H79A 109.5 . . ?
Si5 C79 H79B 109.5 . . ?
H79A C79 H79B 109.5 . . ?
Si5 C79 H79C 109.5 . . ?
H79A C79 H79C 109.5 . . ?
H79B C79 H79C 109.5 . . ?
Si5 C80 H80A 109.5 . . ?
Si5 C80 H80B 109.5 . . ?
H80A C80 H80B 109.5 . . ?
Si5 C80 H80C 109.5 . . ?
H80A C80 H80C 109.5 . . ?
H80B C80 H80C 109.5 . . ?
C83 Si6 C81 107.87(13) . . ?
C83 Si6 C82 107.53(13) . . ?
C81 Si6 C82 107.04(13) . . ?
C83 Si6 C77 109.00(12) . . ?
C81 Si6 C77 111.02(10) . . ?
C82 Si6 C77 114.15(11) . . ?
Si6 C81 H81A 109.5 . . ?
Si6 C81 H81B 109.5 . . ?
H81A C81 H81B 109.5 . . ?
Si6 C81 H81C 109.5 . . ?
H81A C81 H81C 109.5 . . ?
H81B C81 H81C 109.5 . . ?
Si6 C82 H82A 109.5 . . ?
Si6 C82 H82B 109.5 . . ?
H82A C82 H82B 109.5 . . ?
Si6 C82 H82C 109.5 . . ?
H82A C82 H82C 109.5 . . ?
H82B C82 H82C 109.5 . . ?
Si6 C83 H83A 109.5 . . ?
Si6 C83 H83B 109.5 . . ?
H83A C83 H83B 109.5 . . ?
Si6 C83 H83C 109.5 . . ?
H83A C83 H83C 109.5 . . ?
H83B C83 H83C 109.5 . . ?
C76 C84 Si7 115.25(14) . . ?
C76 C84 Si8 111.70(13) . . ?
Si7 C84 Si8 114.57(10) . . ?
C76 C84 H84 104.6 . . ?
Si7 C84 H84 104.6 . . ?
Si8 C84 H84 104.6 . . ?
C85 Si7 C87 110.61(11) . . ?
C85 Si7 C86 106.68(11) . . ?
C87 Si7 C86 104.88(11) . . ?
C85 Si7 C84 107.87(10) . . ?
C87 Si7 C84 110.67(10) . . ?
C86 Si7 C84 116.03(10) . . ?
Si7 C85 H85A 109.5 . . ?
Si7 C85 H85B 109.5 . . ?
H85A C85 H85B 109.5 . . ?
Si7 C85 H85C 109.5 . . ?
H85A C85 H85C 109.5 . . ?
H85B C85 H85C 109.5 . . ?
Si7 C86 H86A 109.5 . . ?
Si7 C86 H86B 109.5 . . ?
H86A C86 H86B 109.5 . . ?
Si7 C86 H86C 109.5 . . ?
H86A C86 H86C 109.5 . . ?
H86B C86 H86C 109.5 . . ?
Si7 C87 H87A 109.5 . . ?
Si7 C87 H87B 109.5 . . ?
H87A C87 H87B 109.5 . . ?
Si7 C87 H87C 109.5 . . ?
H87A C87 H87C 109.5 . . ?
H87B C87 H87C 109.5 . . ?
C90 Si8 C89 113.16(12) . . ?
C90 Si8 C88 106.76(13) . . ?
C89 Si8 C88 104.94(12) . . ?
C90 Si8 C84 106.26(11) . . ?
C89 Si8 C84 110.16(10) . . ?
C88 Si8 C84 115.70(11) . . ?
Si8 C88 H88A 109.5 . . ?
Si8 C88 H88B 109.5 . . ?
H88A C88 H88B 109.5 . . ?
Si8 C88 H88C 109.5 . . ?
H88A C88 H88C 109.5 . . ?
H88B C88 H88C 109.5 . . ?
Si8 C89 H89A 109.5 . . ?
Si8 C89 H89B 109.5 . . ?
H89A C89 H89B 109.5 . . ?
Si8 C89 H89C 109.5 . . ?
H89A C89 H89C 109.5 . . ?
H89B C89 H89C 109.5 . . ?
Si8 C90 H90A 109.5 . . ?
Si8 C90 H90B 109.5 . . ?
H90A C90 H90B 109.5 . . ?
Si8 C90 H90C 109.5 . . ?
H90A C90 H90C 109.5 . . ?
H90B C90 H90C 109.5 . . ?
C92 C91 C93 109.2(2) . . ?
C92 C91 C74 113.0(2) . . ?
C93 C91 C74 111.9(2) . . ?
C92 C91 C94 110.0(3) . . ?
C93 C91 C94 105.7(2) . . ?
C74 C91 C94 106.9(2) . . ?
C91 C92 H92A 109.5 . . ?
C91 C92 H92B 109.5 . . ?
H92A C92 H92B 109.5 . . ?
C91 C92 H92C 109.5 . . ?
H92A C92 H92C 109.5 . . ?
H92B C92 H92C 109.5 . . ?
C91 C93 H93A 109.5 . . ?
C91 C93 H93B 109.5 . . ?
H93A C93 H93B 109.5 . . ?
C91 C93 H93C 109.5 . . ?
H93A C93 H93C 109.5 . . ?
H93B C93 H93C 109.5 . . ?
C91 C94 H94A 109.5 . . ?
C91 C94 H94B 109.5 . . ?
H94A C94 H94B 109.5 . . ?
C91 C94 H94C 109.5 . . ?
H94A C94 H94C 109.5 . . ?
H94B C94 H94C 109.5 . . ?
C99 C95 C96 117.6(11) . . ?
C99 C95 H95 121.2 . . ?
C96 C95 H95 121.2 . . ?
C95 C96 C97 119.4(11) . . ?
C95 C96 H96 120.3 . . ?
C97 C96 H96 120.3 . . ?
C98 C97 C96 121.9(12) . . ?
C98 C97 H97 119.0 . . ?
C96 C97 H97 119.0 . . ?
C97 C98 C100 118.9(13) . . ?
C97 C98 H98 120.6 . . ?
C100 C98 H98 120.6 . . ?
C95 C99 C100 123.0(13) . . ?
C95 C99 H99 118.5 . . ?
C100 C99 H99 118.5 . . ?
C99 C100 C98 118.1(14) . . ?
C99 C100 H100 120.9 . . ?
C98 C100 H100 120.9 . . ?
C102 C101 C103 123.7(17) . . ?
C102 C101 H101 118.2 . . ?
C103 C101 H101 118.2 . . ?
C101 C102 C105 120.5(15) . . ?
C101 C102 H102 119.8 . . ?
C105 C102 H102 119.8 . . ?
C101 C103 C104 113.5(16) . . ?
C101 C103 H103 123.3 . . ?
C104 C103 H103 123.3 . . ?
C106 C104 C103 121.9(16) . . ?
C106 C104 H104 119.1 . . ?
C103 C104 H104 119.1 . . ?
C106 C105 C102 120.4(15) . . ?
C106 C105 H105 119.8 . . ?
C102 C105 H105 119.8 . . ?
C105 C106 C104 120.0(14) . . ?
C105 C106 H106 120.0 . . ?
C104 C106 H106 120.0 . . ?
C44 C45A H45D 109.5 . . ?
C44 C45A H45E 109.5 . . ?
H45D C45A H45E 109.5 . . ?
C44 C45A H45F 109.5 . . ?
H45D C45A H45F 109.5 . . ?
H45E C45A H45F 109.5 . . ?
C44 C46A H46D 109.5 . . ?
C44 C46A H46E 109.5 . . ?
H46D C46A H46E 109.5 . . ?
C44 C46A H46F 109.5 . . ?
H46D C46A H46F 109.5 . . ?
H46E C46A H46F 109.5 . . ?
C44 C47A H47D 109.5 . . ?
C44 C47A H47E 109.5 . . ?
H47D C47A H47E 109.5 . . ?
C44 C47A H47F 109.5 . . ?
H47D C47A H47F 109.5 . . ?
H47E C47A H47F 109.5 . . ?
Ge1 O9 H107 109.5 . . ?
Ge2 O10 H108 109.5 . . ?

loop_
_geom_bond_atom_site_label_1
_geom_bond_atom_site_label_2
_geom_bond_distance
_geom_bond_site_symmetry_2
_geom_bond_publ_flag
Ge1 C1 2.005(2) . ?
Ge1 O9 2.10(4) . ?
Ge1 O3 2.2281(16) . ?
Ge1 Br1 2.4331(4) . ?
C1 C2 1.333(3) . ?
C1 C9 1.517(3) . ?
C2 C24 1.514(3) . ?
C2 C3 1.529(3) . ?
C3 N1 1.489(2) . ?
C3 H3A 0.9900 . ?
C3 H3B 0.9900 . ?
N1 C4 1.489(3) . ?
N1 S1 1.6528(17) . ?
C4 C5 1.545(3) . ?
C4 H4A 0.9900 . ?
C4 H4B 0.9900 . ?
C5 C8 1.523(3) . ?
C5 C6 1.531(3) . ?
C5 C7 1.537(3) . ?
C6 H6A 0.9800 . ?
C6 H6B 0.9800 . ?
C6 H6C 0.9800 . ?
C7 H7A 0.9800 . ?
C7 H7B 0.9800 . ?
C7 H7C 0.9800 . ?
C8 N2 1.477(3) . ?
C8 H8A 0.9900 . ?
C8 H8B 0.9900 . ?
N2 C9 1.482(3) . ?
N2 S2 1.6022(18) . ?
C9 H9A 0.9900 . ?
C9 H9B 0.9900 . ?
S1 O2 1.4246(16) . ?
S1 O1 1.4264(16) . ?
S1 C10 1.759(2) . ?
C10 C15 1.388(3) . ?
C10 C11 1.390(3) . ?
C11 C12 1.381(3) . ?
C11 H11 0.9500 . ?
C12 C13 1.379(4) . ?
C12 H12 0.9500 . ?
C13 C14 1.389(3) . ?
C13 C16 1.510(3) . ?
C14 C15 1.380(3) . ?
C14 H14 0.9500 . ?
C15 H15 0.9500 . ?
C16 H16A 0.9800 . ?
C16 H16B 0.9800 . ?
C16 H16C 0.9800 . ?
S2 O4 1.4243(17) . ?
S2 O3 1.4601(16) . ?
S2 C17 1.763(2) . ?
C17 C18 1.381(3) . ?
C17 C22 1.384(3) . ?
C18 C19 1.380(3) . ?
C18 H18 0.9500 . ?
C19 C20 1.383(3) . ?
C19 H19 0.9500 . ?
C20 C21 1.391(3) . ?
C20 C23 1.495(3) . ?
C21 C22 1.372(3) . ?
C21 H21 0.9500 . ?
C22 H22 0.9500 . ?
C23 H23A 0.9800 . ?
C23 H23B 0.9800 . ?
C23 H23C 0.9800 . ?
C24 C25 1.412(3) . ?
C24 C29 1.425(3) . ?
C25 C26 1.393(3) . ?
C25 C30 1.517(3) . ?
C26 C27 1.377(3) . ?
C26 H26 0.9500 . ?
C27 C28 1.391(3) . ?
C27 C44 1.532(3) . ?
C28 C29 1.394(3) . ?
C28 H28 0.9500 . ?
C29 C37 1.519(3) . ?
C30 Si2 1.893(2) . ?
C30 Si1 1.908(2) . ?
C30 H30 1.0000 . ?
Si1 C33 1.862(3) . ?
Si1 C31 1.866(3) . ?
Si1 C32 1.873(3) . ?
C31 H31A 0.9800 . ?
C31 H31B 0.9800 . ?
C31 H31C 0.9800 . ?
C32 H32A 0.9800 . ?
C32 H32B 0.9800 . ?
C32 H32C 0.9800 . ?
C33 H33A 0.9800 . ?
C33 H33B 0.9800 . ?
C33 H33C 0.9800 . ?
Si2 C36 1.852(3) . ?
Si2 C35 1.862(2) . ?
Si2 C34 1.867(2) . ?
C34 H34A 0.9800 . ?
C34 H34B 0.9800 . ?
C34 H34C 0.9800 . ?
C35 H35A 0.9800 . ?
C35 H35B 0.9800 . ?
C35 H35C 0.9800 . ?
C36 H36A 0.9800 . ?
C36 H36B 0.9800 . ?
C36 H36C 0.9800 . ?
C37 Si3 1.898(2) . ?
C37 Si4 1.913(2) . ?
C37 H37 1.0000 . ?
Si3 C40 1.866(2) . ?
Si3 C38 1.866(2) . ?
Si3 C39 1.876(2) . ?
C38 H38A 0.9800 . ?
C38 H38B 0.9800 . ?
C38 H38C 0.9800 . ?
C39 H39A 0.9800 . ?
C39 H39B 0.9800 . ?
C39 H39C 0.9800 . ?
C40 H40A 0.9800 . ?
C40 H40B 0.9800 . ?
C40 H40C 0.9800 . ?
Si4 C43 1.865(3) . ?
Si4 C42 1.866(2) . ?
Si4 C41 1.872(2) . ?
C41 H41A 0.9800 . ?
C41 H41B 0.9800 . ?
C41 H41C 0.9800 . ?
C42 H42A 0.9800 . ?
C42 H42B 0.9800 . ?
C42 H42C 0.9800 . ?
C43 H43A 0.9800 . ?
C43 H43B 0.9800 . ?
C43 H43C 0.9800 . ?
C44 C45A 1.388(15) . ?
C44 C46 1.518(4) . ?
C44 C45 1.528(4) . ?
C44 C46A 1.538(19) . ?
C44 C47 1.539(4) . ?
C44 C47A 1.574(18) . ?
C45 H45A 0.9800 . ?
C45 H45B 0.9800 . ?
C45 H45C 0.9800 . ?
C46 H46A 0.9800 . ?
C46 H46B 0.9800 . ?
C46 H46C 0.9800 . ?
C47 H47A 0.9800 . ?
C47 H47B 0.9800 . ?
C47 H47C 0.9800 . ?
Ge2 C48 1.9998(19) . ?
Ge2 O10 2.09(4) . ?
Ge2 O5 2.2123(14) . ?
Ge2 Br2 2.4307(3) . ?
C48 C56 1.335(3) . ?
C48 C49 1.516(3) . ?
C49 N3 1.488(2) . ?
C49 H49A 0.9900 . ?
C49 H49B 0.9900 . ?
N3 C50 1.476(2) . ?
N3 S3 1.6069(17) . ?
C50 C51 1.529(3) . ?
C50 H50A 0.9900 . ?
C50 H50B 0.9900 . ?
C51 C53 1.531(3) . ?
C51 C52 1.535(3) . ?
C51 C54 1.546(3) . ?
C52 H52A 0.9800 . ?
C52 H52B 0.9800 . ?
C52 H52C 0.9800 . ?
C53 H53A 0.9800 . ?
C53 H53B 0.9800 . ?
C53 H53C 0.9800 . ?
C54 N4 1.488(3) . ?
C54 H54A 0.9900 . ?
C54 H54B 0.9900 . ?
N4 C55 1.491(2) . ?
N4 S4 1.6568(17) . ?
C55 C56 1.531(3) . ?
C55 H55A 0.9900 . ?
C55 H55B 0.9900 . ?
C56 C71 1.518(3) . ?
S3 O6 1.4264(15) . ?
S3 O5 1.4603(15) . ?
S3 C57 1.760(2) . ?
C57 C58 1.381(3) . ?
C57 C62 1.382(3) . ?
C58 C59 1.377(3) . ?
C58 H58 0.9500 . ?
C59 C60 1.385(3) . ?
C59 H59 0.9500 . ?
C60 C61 1.383(3) . ?
C60 C63 1.501(3) . ?
C61 C62 1.378(3) . ?
C61 H61 0.9500 . ?
C62 H62 0.9500 . ?
C63 H63A 0.9800 . ?
C63 H63B 0.9800 . ?
C63 H63C 0.9800 . ?
S4 O8 1.4263(16) . ?
S4 O7 1.4277(16) . ?
S4 C64 1.757(2) . ?
C64 C65 1.382(3) . ?
C64 C69 1.389(3) . ?
C65 C66 1.381(3) . ?
C65 H65 0.9500 . ?
C66 C67 1.383(4) . ?
C66 H66 0.9500 . ?
C67 C68 1.383(4) . ?
C67 C70 1.502(4) . ?
C68 C69 1.379(3) . ?
C68 H68 0.9500 . ?
C69 H69 0.9500 . ?
C70 H70A 0.9800 . ?
C70 H70B 0.9800 . ?
C70 H70C 0.9800 . ?
C71 C72 1.415(3) . ?
C71 C76 1.424(3) . ?
C72 C73 1.395(3) . ?
C72 C77 1.517(3) . ?
C73 C74 1.380(3) . ?
C73 H73 0.9500 . ?
C74 C75 1.384(3) . ?
C74 C91 1.533(3) . ?
C75 C76 1.399(3) . ?
C75 H75 0.9500 . ?
C76 C84 1.518(3) . ?
C77 Si5 1.895(2) . ?
C77 Si6 1.901(2) . ?
C77 H77 1.0000 . ?
Si5 C78 1.855(2) . ?
Si5 C79 1.864(2) . ?
Si5 C80 1.868(2) . ?
C78 H78A 0.9800 . ?
C78 H78B 0.9800 . ?
C78 H78C 0.9800 . ?
C79 H79A 0.9800 . ?
C79 H79B 0.9800 . ?
C79 H79C 0.9800 . ?
C80 H80A 0.9800 . ?
C80 H80B 0.9800 . ?
C80 H80C 0.9800 . ?
Si6 C83 1.863(3) . ?
Si6 C81 1.867(3) . ?
Si6 C82 1.870(2) . ?
C81 H81A 0.9800 . ?
C81 H81B 0.9800 . ?
C81 H81C 0.9800 . ?
C82 H82A 0.9800 . ?
C82 H82B 0.9800 . ?
C82 H82C 0.9800 . ?
C83 H83A 0.9800 . ?
C83 H83B 0.9800 . ?
C83 H83C 0.9800 . ?
C84 Si7 1.902(2) . ?
C84 Si8 1.912(2) . ?
C84 H84 1.0000 . ?
Si7 C85 1.870(2) . ?
Si7 C87 1.870(2) . ?
Si7 C86 1.882(2) . ?
C85 H85A 0.9800 . ?
C85 H85B 0.9800 . ?
C85 H85C 0.9800 . ?
C86 H86A 0.9800 . ?
C86 H86B 0.9800 . ?
C86 H86C 0.9800 . ?
C87 H87A 0.9800 . ?
C87 H87B 0.9800 . ?
C87 H87C 0.9800 . ?
Si8 C90 1.863(3) . ?
Si8 C89 1.866(2) . ?
Si8 C88 1.867(2) . ?
C88 H88A 0.9800 . ?
C88 H88B 0.9800 . ?
C88 H88C 0.9800 . ?
C89 H89A 0.9800 . ?
C89 H89B 0.9800 . ?
C89 H89C 0.9800 . ?
C90 H90A 0.9800 . ?
C90 H90B 0.9800 . ?
C90 H90C 0.9800 . ?
C91 C92 1.495(4) . ?
C91 C93 1.521(4) . ?
C91 C94 1.546(4) . ?
C92 H92A 0.9800 . ?
C92 H92B 0.9800 . ?
C92 H92C 0.9800 . ?
C93 H93A 0.9800 . ?
C93 H93B 0.9800 . ?
C93 H93C 0.9800 . ?
C94 H94A 0.9800 . ?
C94 H94B 0.9800 . ?
C94 H94C 0.9800 . ?
C95 C99 1.387(5) . ?
C95 C96 1.388(5) . ?
C95 H95 0.9500 . ?
C96 C97 1.389(5) . ?
C96 H96 0.9500 . ?
C97 C98 1.387(5) . ?
C97 H97 0.9500 . ?
C98 C100 1.391(5) . ?
C98 H98 0.9500 . ?
C99 C100 1.389(5) . ?
C99 H99 0.9500 . ?
C100 H100 0.9500 . ?
C101 C102 1.28(3) . ?
C101 C103 1.377(16) . ?
C101 H101 0.9500 . ?
C102 C105 1.35(2) . ?
C102 H102 0.9500 . ?
C103 C104 1.39(2) . ?
C103 H103 0.9500 . ?
C104 C106 1.35(2) . ?
C104 H104 0.9500 . ?
C105 C106 1.29(2) . ?
C105 H105 0.9500 . ?
C106 H106 0.9500 . ?
C45A H45D 0.9800 . ?
C45A H45E 0.9800 . ?
C45A H45F 0.9800 . ?
C46A H46D 0.9800 . ?
C46A H46E 0.9800 . ?
C46A H46F 0.9800 . ?
C47A H47D 0.9800 . ?
C47A H47E 0.9800 . ?
C47A H47F 0.9800 . ?
O9 H107 0.8400 . ?
O10 H108 0.8400 . ?

loop_
_geom_torsion_atom_site_label_1
_geom_torsion_atom_site_label_2
_geom_torsion_atom_site_label_3
_geom_torsion_atom_site_label_4
_geom_torsion
_geom_torsion_site_symmetry_1
_geom_torsion_site_symmetry_2
_geom_torsion_site_symmetry_3
_geom_torsion_site_symmetry_4
_geom_torsion_publ_flag
C9 C1 C2 C24 -171.44(17) . . . . ?
Ge1 C1 C2 C24 13.7(2) . . . . ?
C9 C1 C2 C3 2.2(3) . . . . ?
Ge1 C1 C2 C3 -172.67(14) . . . . ?
C1 C2 C3 N1 28.2(3) . . . . ?
C24 C2 C3 N1 -157.76(16) . . . . ?
C2 C3 N1 C4 66.5(2) . . . . ?
C2 C3 N1 S1 -156.25(14) . . . . ?
C3 N1 C4 C5 -140.20(18) . . . . ?
S1 N1 C4 C5 84.9(2) . . . . ?
N1 C4 C5 C8 31.0(3) . . . . ?
N1 C4 C5 C6 -91.3(2) . . . . ?
N1 C4 C5 C7 151.86(18) . . . . ?
C6 C5 C8 N2 -178.86(18) . . . . ?
C7 C5 C8 N2 -62.4(2) . . . . ?
C4 C5 C8 N2 54.6(2) . . . . ?
C5 C8 N2 C9 -94.8(2) . . . . ?
C5 C8 N2 S2 107.86(19) . . . . ?
C8 N2 C9 C1 120.19(19) . . . . ?
S2 N2 C9 C1 -81.05(19) . . . . ?
C2 C1 C9 N2 -99.5(2) . . . . ?
Ge1 C1 C9 N2 75.51(18) . . . . ?
C4 N1 S1 O2 -46.84(17) . . . . ?
C3 N1 S1 O2 178.19(13) . . . . ?
C4 N1 S1 O1 -176.33(15) . . . . ?
C3 N1 S1 O1 48.70(16) . . . . ?
C4 N1 S1 C10 68.54(17) . . . . ?
C3 N1 S1 C10 -66.43(15) . . . . ?
O2 S1 C10 C15 -152.76(17) . . . . ?
O1 S1 C10 C15 -22.1(2) . . . . ?
N1 S1 C10 C15 92.20(18) . . . . ?
O2 S1 C10 C11 27.8(2) . . . . ?
O1 S1 C10 C11 158.45(17) . . . . ?
N1 S1 C10 C11 -87.28(19) . . . . ?
C15 C10 C11 C12 -1.7(3) . . . . ?
S1 C10 C11 C12 177.83(18) . . . . ?
C10 C11 C12 C13 0.4(4) . . . . ?
C11 C12 C13 C14 1.0(4) . . . . ?
C11 C12 C13 C16 -179.6(2) . . . . ?
C12 C13 C14 C15 -1.1(4) . . . . ?
C16 C13 C14 C15 179.4(2) . . . . ?
C13 C14 C15 C10 -0.1(3) . . . . ?
C11 C10 C15 C14 1.5(3) . . . . ?
S1 C10 C15 C14 -177.97(17) . . . . ?
C8 N2 S2 O4 -25.50(19) . . . . ?
C9 N2 S2 O4 176.18(14) . . . . ?
C8 N2 S2 O3 -152.83(16) . . . . ?
C9 N2 S2 O3 48.85(16) . . . . ?
C8 N2 S2 C17 93.94(17) . . . . ?
C9 N2 S2 C17 -64.38(16) . . . . ?
O4 S2 O3 Ge1 -145.54(12) . . . . ?
N2 S2 O3 Ge1 -22.53(16) . . . . ?
C17 S2 O3 Ge1 92.32(14) . . . . ?
O4 S2 C17 C18 -99.4(2) . . . . ?
O3 S2 C17 C18 27.1(2) . . . . ?
N2 S2 C17 C18 141.18(18) . . . . ?
O4 S2 C17 C22 78.4(2) . . . . ?
O3 S2 C17 C22 -155.06(18) . . . . ?
N2 S2 C17 C22 -41.0(2) . . . . ?
C22 C17 C18 C19 -0.5(3) . . . . ?
S2 C17 C18 C19 177.31(18) . . . . ?
C17 C18 C19 C20 1.4(4) . . . . ?
C18 C19 C20 C21 -0.9(4) . . . . ?
C18 C19 C20 C23 -179.8(2) . . . . ?
C19 C20 C21 C22 -0.4(4) . . . . ?
C23 C20 C21 C22 178.5(2) . . . . ?
C20 C21 C22 C17 1.3(4) . . . . ?
C18 C17 C22 C21 -0.8(4) . . . . ?
S2 C17 C22 C21 -178.61(18) . . . . ?
C1 C2 C24 C25 -110.3(2) . . . . ?
C3 C2 C24 C25 75.3(2) . . . . ?
C1 C2 C24 C29 72.8(3) . . . . ?
C3 C2 C24 C29 -101.6(2) . . . . ?
C29 C24 C25 C26 -2.7(3) . . . . ?
C2 C24 C25 C26 -179.67(19) . . . . ?
C29 C24 C25 C30 172.67(19) . . . . ?
C2 C24 C25 C30 -4.3(3) . . . . ?
C24 C25 C26 C27 3.4(3) . . . . ?
C30 C25 C26 C27 -172.4(2) . . . . ?
C25 C26 C27 C28 -1.5(3) . . . . ?
C25 C26 C27 C44 178.0(2) . . . . ?
C26 C27 C28 C29 -1.0(3) . . . . ?
C44 C27 C28 C29 179.5(2) . . . . ?
C27 C28 C29 C24 1.6(3) . . . . ?
C27 C28 C29 C37 179.2(2) . . . . ?
C25 C24 C29 C28 0.4(3) . . . . ?
C2 C24 C29 C28 177.37(18) . . . . ?
C25 C24 C29 C37 -177.07(19) . . . . ?
C2 C24 C29 C37 -0.1(3) . . . . ?
C26 C25 C30 Si2 -72.4(2) . . . . ?
C24 C25 C30 Si2 112.1(2) . . . . ?
C26 C25 C30 Si1 60.1(2) . . . . ?
C24 C25 C30 Si1 -115.4(2) . . . . ?
C25 C30 Si2 C36 -61.23(19) . . . . ?
Si1 C30 Si2 C36 168.75(12) . . . . ?
C25 C30 Si2 C35 58.33(19) . . . . ?
Si1 C30 Si2 C35 -71.69(15) . . . . ?
C25 C30 Si2 C34 -179.33(16) . . . . ?
Si1 C30 Si2 C34 50.66(15) . . . . ?
C28 C29 C37 Si3 41.6(2) . . . . ?
C24 C29 C37 Si3 -140.97(17) . . . . ?
C28 C29 C37 Si4 -93.7(2) . . . . ?
C24 C29 C37 Si4 83.8(2) . . . . ?
C29 C37 Si3 C40 159.88(16) . . . . ?
Si4 C37 Si3 C40 -66.10(14) . . . . ?
C29 C37 Si3 C38 39.55(19) . . . . ?
Si4 C37 Si3 C38 173.56(12) . . . . ?
C29 C37 Si3 C39 -80.23(18) . . . . ?
Si4 C37 Si3 C39 53.78(15) . . . . ?
C26 C27 C44 C45A 162.8(9) . . . . ?
C28 C27 C44 C45A -17.8(9) . . . . ?
C26 C27 C44 C46 -9.4(3) . . . . ?
C28 C27 C44 C46 170.1(3) . . . . ?
C26 C27 C44 C45 -131.4(2) . . . . ?
C28 C27 C44 C45 48.0(3) . . . . ?
C26 C27 C44 C46A -70.9(10) . . . . ?
C28 C27 C44 C46A 108.6(9) . . . . ?
C26 C27 C44 C47 111.3(3) . . . . ?
C28 C27 C44 C47 -69.2(3) . . . . ?
C26 C27 C44 C47A 38.4(9) . . . . ?
C28 C27 C44 C47A -142.2(9) . . . . ?
C56 C48 C49 N3 -96.2(2) . . . . ?
Ge2 C48 C49 N3 78.30(17) . . . . ?
C48 C49 N3 C50 124.82(18) . . . . ?
C48 C49 N3 S3 -81.16(18) . . . . ?
C49 N3 C50 C51 -97.3(2) . . . . ?
S3 N3 C50 C51 109.32(18) . . . . ?
N3 C50 C51 C53 177.99(17) . . . . ?
N3 C50 C51 C52 -65.6(2) . . . . ?
N3 C50 C51 C54 51.1(2) . . . . ?
C50 C51 C54 N4 34.5(3) . . . . ?
C53 C51 C54 N4 -87.7(2) . . . . ?
C52 C51 C54 N4 155.68(17) . . . . ?
C51 C54 N4 C55 -140.39(18) . . . . ?
C51 C54 N4 S4 85.9(2) . . . . ?
C54 N4 C55 C56 67.5(2) . . . . ?
S4 N4 C55 C56 -156.77(14) . . . . ?
C49 C48 C56 C71 -175.72(17) . . . . ?
Ge2 C48 C56 C71 10.0(2) . . . . ?
C49 C48 C56 C55 -1.2(3) . . . . ?
Ge2 C48 C56 C55 -175.47(14) . . . . ?
N4 C55 C56 C48 28.7(3) . . . . ?
N4 C55 C56 C71 -156.50(16) . . . . ?
C50 N3 S3 O6 -44.38(17) . . . . ?
C49 N3 S3 O6 161.77(14) . . . . ?
C50 N3 S3 O5 -171.95(14) . . . . ?
C49 N3 S3 O5 34.20(16) . . . . ?
C50 N3 S3 C57 73.92(17) . . . . ?
C49 N3 S3 C57 -79.93(16) . . . . ?
O6 S3 O5 Ge2 -113.68(14) . . . . ?
N3 S3 O5 Ge2 7.74(16) . . . . ?
C57 S3 O5 Ge2 126.38(14) . . . . ?
O6 S3 C57 C58 19.4(2) . . . . ?
O5 S3 C57 C58 146.32(17) . . . . ?
N3 S3 C57 C58 -99.73(19) . . . . ?
O6 S3 C57 C62 -156.63(18) . . . . ?
O5 S3 C57 C62 -29.7(2) . . . . ?
N3 S3 C57 C62 84.3(2) . . . . ?
C62 C57 C58 C59 0.9(3) . . . . ?
S3 C57 C58 C59 -175.06(18) . . . . ?
C57 C58 C59 C60 1.0(4) . . . . ?
C58 C59 C60 C61 -2.4(4) . . . . ?
C58 C59 C60 C63 175.0(2) . . . . ?
C59 C60 C61 C62 2.1(4) . . . . ?
C63 C60 C61 C62 -175.4(2) . . . . ?
C60 C61 C62 C57 -0.3(4) . . . . ?
C58 C57 C62 C61 -1.3(4) . . . . ?
S3 C57 C62 C61 174.64(18) . . . . ?
C54 N4 S4 O8 -47.72(16) . . . . ?
C55 N4 S4 O8 178.35(13) . . . . ?
C54 N4 S4 O7 -176.68(14) . . . . ?
C55 N4 S4 O7 49.39(15) . . . . ?
C54 N4 S4 C64 67.25(16) . . . . ?
C55 N4 S4 C64 -66.67(15) . . . . ?
O8 S4 C64 C65 -157.90(17) . . . . ?
O7 S4 C64 C65 -26.6(2) . . . . ?
N4 S4 C64 C65 87.88(19) . . . . ?
O8 S4 C64 C69 24.3(2) . . . . ?
O7 S4 C64 C69 155.62(17) . . . . ?
N4 S4 C64 C69 -89.93(19) . . . . ?
C69 C64 C65 C66 1.8(3) . . . . ?
S4 C64 C65 C66 -176.01(18) . . . . ?
C64 C65 C66 C67 0.6(4) . . . . ?
C65 C66 C67 C68 -2.3(4) . . . . ?
C65 C66 C67 C70 178.5(3) . . . . ?
C66 C67 C68 C69 1.6(4) . . . . ?
C70 C67 C68 C69 -179.2(3) . . . . ?
C67 C68 C69 C64 0.8(4) . . . . ?
C65 C64 C69 C68 -2.5(3) . . . . ?
S4 C64 C69 C68 175.33(18) . . . . ?
C48 C56 C71 C72 -109.6(2) . . . . ?
C55 C56 C71 C72 75.2(2) . . . . ?
C48 C56 C71 C76 72.8(3) . . . . ?
C55 C56 C71 C76 -102.4(2) . . . . ?
C76 C71 C72 C73 -1.8(3) . . . . ?
C56 C71 C72 C73 -179.46(18) . . . . ?
C76 C71 C72 C77 173.51(18) . . . . ?
C56 C71 C72 C77 -4.2(3) . . . . ?
C71 C72 C73 C74 3.1(3) . . . . ?
C77 C72 C73 C74 -172.6(2) . . . . ?
C72 C73 C74 C75 -2.0(3) . . . . ?
C72 C73 C74 C91 172.0(2) . . . . ?
C73 C74 C75 C76 -0.2(3) . . . . ?
C91 C74 C75 C76 -174.1(2) . . . . ?
C74 C75 C76 C71 1.3(3) . . . . ?
C74 C75 C76 C84 177.06(19) . . . . ?
C72 C71 C76 C75 -0.3(3) . . . . ?
C56 C71 C76 C75 177.39(18) . . . . ?
C72 C71 C76 C84 -175.70(18) . . . . ?
C56 C71 C76 C84 2.0(3) . . . . ?
C73 C72 C77 Si5 -74.1(2) . . . . ?
C71 C72 C77 Si5 110.4(2) . . . . ?
C73 C72 C77 Si6 58.9(2) . . . . ?
C71 C72 C77 Si6 -116.52(19) . . . . ?
C72 C77 Si5 C78 -61.82(17) . . . . ?
Si6 C77 Si5 C78 167.61(12) . . . . ?
C72 C77 Si5 C79 57.60(17) . . . . ?
Si6 C77 Si5 C79 -72.97(14) . . . . ?
C72 C77 Si5 C80 -179.67(15) . . . . ?
Si6 C77 Si5 C80 49.76(15) . . . . ?
C75 C76 C84 Si7 43.1(2) . . . . ?
C71 C76 C84 Si7 -141.41(17) . . . . ?
C75 C76 C84 Si8 -89.94(19) . . . . ?
C71 C76 C84 Si8 85.5(2) . . . . ?
C73 C74 C91 C92 169.8(3) . . . . ?
C75 C74 C91 C92 -16.5(4) . . . . ?
C73 C74 C91 C93 46.1(3) . . . . ?
C75 C74 C91 C93 -140.2(2) . . . . ?
C73 C74 C91 C94 -69.1(3) . . . . ?
C75 C74 C91 C94 104.6(3) . . . . ?
C99 C95 C96 C97 -6(2) . . . . ?
C95 C96 C97 C98 -3(3) . . . . ?
C96 C97 C98 C100 7(3) . . . . ?
C96 C95 C99 C100 12(2) . . . . ?
C95 C99 C100 C98 -8(2) . . . . ?
C97 C98 C100 C99 -2(3) . . . . ?
C103 C101 C102 C105 1(3) . . . . ?
C102 C101 C103 C104 2(3) . . . . ?
C101 C103 C104 C106 -2(3) . . . . ?
C101 C102 C105 C106 -4(3) . . . . ?
C102 C105 C106 C104 4(3) . . . . ?
C103 C104 C106 C105 -1(3) . . . . ?
